data_4112051
loop_
_publ_author_name
'Santanu Banerjee'
'Louise Huebner'
'Michael D. Romanelli'
'G. Ajith Kumar'
'Richard E. Riman'
'Thomas J. Emge'
'John G. Brennan'

_publ_section_title
;
 Oxoselenido Clusters of the Lanthanides: Rational Introduction of Oxo
 Ligands and Near-IR Emission from Nd(III)
;
_journal_name_full 'Journal of the American Chemical Society'
_journal_page_first 15900
_journal_page_last 15906
_journal_paper_doi 10.1021/ja054261q
_journal_volume 127
_journal_year 2005
_chemical_formula_sum 'C152 H192 Nd8 O16 Se18'
_chemical_formula_weight 4850.26
_chemical_name_systematic
; 
 ? 
;
_space_group_IT_number 14
_symmetry_cell_setting monoclinic
_symmetry_space_group_name_Hall '-P 2ybc'
_symmetry_space_group_name_H-M 'P 1 21/c 1'
_atom_sites_solution_hydrogens geom
_atom_sites_solution_primary direct
_atom_sites_solution_secondary difmap
_audit_creation_method SHELXL-97
_cell_angle_alpha 90.00
_cell_angle_beta 91.299(1)
_cell_angle_gamma 90.00
_cell_formula_units_Z 2
_cell_length_a 17.1260(11)
_cell_length_b 16.9406(11)
_cell_length_c 28.7584(18)
_cell_measurement_reflns_used 7403
_cell_measurement_temperature 100(2)
_cell_measurement_theta_max 26.38
_cell_measurement_theta_min 2.38
_cell_volume 8341.4(9)
_computing_cell_refinement 'Bruker SMART'
_computing_data_collection 'Bruker SMART'
_computing_data_reduction 'Bruker SAINT'
_computing_molecular_graphics 'Bruker SHELXTL'
_computing_publication_material 'Bruker SHELXTL'
_computing_structure_refinement 'SHELXL-97 (Sheldrick, 1997)'
_computing_structure_solution 'SHELXS-97 (Sheldrick, 1990)'
_diffrn_ambient_temperature 100(2)
_diffrn_measured_fraction_theta_full 0.965
_diffrn_measured_fraction_theta_max 0.965
_diffrn_measurement_device_type 'CCD area detector'
_diffrn_measurement_method 'phi and omega scans'
_diffrn_radiation_monochromator graphite
_diffrn_radiation_source 'fine-focus sealed tube'
_diffrn_radiation_type MoK\a
_diffrn_radiation_wavelength 0.71073
_diffrn_reflns_av_R_equivalents 0.0536
_diffrn_reflns_av_sigmaI/netI 0.0474
_diffrn_reflns_limit_h_max 21
_diffrn_reflns_limit_h_min -21
_diffrn_reflns_limit_k_max 21
_diffrn_reflns_limit_k_min -21
_diffrn_reflns_limit_l_max 35
_diffrn_reflns_limit_l_min -35
_diffrn_reflns_number 73627
_diffrn_reflns_theta_full 26.37
_diffrn_reflns_theta_max 26.37
_diffrn_reflns_theta_min 1.69
_diffrn_standards_decay_% 0
_diffrn_standards_interval_time 0
_diffrn_standards_number 0
_exptl_absorpt_coefficient_mu 6.425
_exptl_absorpt_correction_T_max 0.9999
_exptl_absorpt_correction_T_min 0.7911
_exptl_absorpt_correction_type multi-scan
_exptl_crystal_colour light_blue
_exptl_crystal_density_diffrn 1.931
_exptl_crystal_description lathe
_exptl_crystal_F_000 4648
_exptl_crystal_size_max 0.14
_exptl_crystal_size_mid 0.12
_exptl_crystal_size_min 0.09
_refine_diff_density_max 1.106
_refine_diff_density_min -0.867
_refine_diff_density_rms 0.130
_refine_ls_extinction_method none
_refine_ls_goodness_of_fit_ref 1.025
_refine_ls_hydrogen_treatment mixed
_refine_ls_matrix_type full
_refine_ls_number_parameters 874
_refine_ls_number_reflns 17064
_refine_ls_number_restraints 1228
_refine_ls_restrained_S_all 1.045
_refine_ls_R_factor_all 0.0722
_refine_ls_R_factor_gt 0.0404
_refine_ls_shift/su_max 0.001
_refine_ls_shift/su_mean 0.000
_refine_ls_structure_factor_coef Fsqd
_refine_ls_weighting_details 'w=1/[\s^2^(Fo^2^)+(0.0500P)^2^+0.0000P] where P=(Fo^2^+2Fc^2^)/3'
_refine_ls_weighting_scheme calc
_refine_ls_wR_factor_gt 0.0926
_refine_ls_wR_factor_ref 0.1006
_reflns_number_gt 11677
_reflns_number_total 17064
_reflns_threshold_expression >2sigma(I)
_cod_data_source_file ja054261qsi20050628_122617.cif
_cod_data_source_block nd8oxo
_cod_depositor_comments
;
The following automatic conversions were performed:

'_refine_ls_weighting_scheme' value 'calc
w=1/[\s^2^(Fo^2^)+(0.0500P)^2^+0.0000P] where P=(Fo^2^+2Fc^2^)/3' was
changed to 'calc'. New tag '_refine_ls_weighting_details' was
created. The value of the new tag was set to
'w=1/[\s^2^(Fo^2^)+(0.0500P)^2^+0.0000P] where P=(Fo^2^+2Fc^2^)/3'.

Automatic conversion script
Id: cif_fix_values 3143 2015-03-26 13:38:13Z robertas 
;
_cod_database_code 4112051

loop_
_symmetry_equiv_pos_as_xyz
'x, y, z'
'-x, y+1/2, -z+1/2'
'-x, -y, -z'
'x, -y-1/2, z-1/2'

loop_
_atom_site_label
_atom_site_type_symbol
_atom_site_fract_x
_atom_site_fract_y
_atom_site_fract_z
_atom_site_U_iso_or_equiv
_atom_site_adp_type
_atom_site_occupancy
_atom_site_calc_flag
_atom_site_refinement_flags
Nd1 Nd -0.23956(2) 0.46571(2) 0.090720(11) 0.04937(10) Uani 1 d .
Nd2 Nd 0.033260(19) 0.446982(19) 0.071328(10) 0.04051(9) Uani 1 d .
Nd3 Nd 0.15647(2) 0.62839(2) 0.041168(11) 0.04729(10) Uani 1 d .
Nd4 Nd -0.06128(2) 0.65124(2) 0.076220(11) 0.04511(9) Uani 1 d .
Se1 Se -0.11364(3) 0.50739(4) 0.022329(18) 0.04133(14) Uani 1 d .
Se2 Se -0.08403(4) 0.51349(4) 0.141556(19) 0.04594(15) Uani 1 d .
Se3 Se -0.24735(4) 0.63933(4) 0.07507(2) 0.05690(18) Uani 1 d .
Se4 Se -0.23440(4) 0.39625(5) 0.18298(2) 0.0656(2) Uani 1 d .
Se5 Se -0.31426(4) 0.42652(5) -0.00140(2) 0.0691(2) Uani 1 d .
Se6 Se -0.12925(4) 0.32948(4) 0.06064(2) 0.04823(16) Uani 1 d .
Se7 Se 0.18668(4) 0.50253(4) 0.11328(2) 0.05367(17) Uani 1 d .
Se8 Se 0.10820(4) 0.30960(4) 0.02023(2) 0.05158(17) Uani 1 d .
Se9 Se 0.06250(5) 0.77652(4) 0.06522(2) 0.06203(19) Uani 1 d .
O1 O 0.0463(2) 0.5812(2) 0.06886(12) 0.0397(9) Uani 1 d U
O2 O -0.3784(3) 0.4886(3) 0.11088(17) 0.0749(14) Uani 1 d DU
O3 O 0.0491(2) 0.3528(3) 0.13766(13) 0.0532(11) Uani 1 d U
O4 O 0.2575(3) 0.7107(3) 0.08347(17) 0.0792(15) Uani 1 d U
O5 O -0.0966(3) 0.7438(3) 0.13823(15) 0.0693(13) Uani 1 d U
C1 C -0.0496(4) 0.5247(4) 0.20554(19) 0.0474(15) Uani 1 d U
C2 C 0.0292(4) 0.5200(4) 0.2166(2) 0.0572(17) Uani 1 d U
H2 H 0.0658 0.5117 0.1928 0.069 Uiso 1 calc R
C3 C 0.0549(5) 0.5274(4) 0.2623(2) 0.0658(19) Uani 1 d U
H3 H 0.1091 0.5241 0.2697 0.079 Uiso 1 calc R
C4 C 0.0014(5) 0.5395(4) 0.2974(2) 0.069(2) Uani 1 d U
H4 H 0.0190 0.5442 0.3288 0.083 Uiso 1 calc R
C5 C -0.0751(5) 0.5446(4) 0.2865(2) 0.0670(19) Uani 1 d U
H5 H -0.1115 0.5537 0.3104 0.080 Uiso 1 calc R
C6 C -0.1017(4) 0.5368(4) 0.2409(2) 0.0571(17) Uani 1 d U
H6 H -0.1561 0.5398 0.2338 0.069 Uiso 1 calc R
C7 C -0.2917(4) 0.6754(5) 0.1319(3) 0.0667(19) Uani 1 d U
C8 C -0.3544(5) 0.7287(5) 0.1297(3) 0.084(2) Uani 1 d U
H8 H -0.3752 0.7452 0.1004 0.100 Uiso 1 calc R
C9 C -0.3859(6) 0.7571(6) 0.1702(4) 0.106(3) Uani 1 d U
H9 H -0.4283 0.7932 0.1685 0.127 Uiso 1 calc R
C10 C -0.3571(6) 0.7338(7) 0.2122(3) 0.109(3) Uani 1 d U
H10 H -0.3792 0.7538 0.2398 0.131 Uiso 1 calc R
C11 C -0.2966(7) 0.6822(7) 0.2150(3) 0.114(3) Uani 1 d U
H11 H -0.2766 0.6663 0.2447 0.137 Uiso 1 calc R
C12 C -0.2637(6) 0.6523(6) 0.1748(3) 0.094(3) Uani 1 d U
H12 H -0.2217 0.6158 0.1771 0.113 Uiso 1 calc R
C13 C -0.3263(4) 0.3332(5) 0.1915(3) 0.0670(19) Uani 1 d U
C14 C -0.3624(5) 0.3337(6) 0.2337(3) 0.091(2) Uani 1 d U
H14 H -0.3407 0.3641 0.2586 0.109 Uiso 1 calc R
C15 C -0.4304(5) 0.2903(7) 0.2406(4) 0.105(3) Uani 1 d U
H15 H -0.4559 0.2922 0.2695 0.126 Uiso 1 calc R
C16 C -0.4587(6) 0.2467(7) 0.2061(4) 0.113(3) Uani 1 d U
H16 H -0.5041 0.2161 0.2113 0.136 Uiso 1 calc R
C17 C -0.4257(5) 0.2435(6) 0.1632(4) 0.101(3) Uani 1 d U
H17 H -0.4479 0.2126 0.1387 0.121 Uiso 1 calc R
C18 C -0.3575(5) 0.2879(5) 0.1571(3) 0.085(2) Uani 1 d U
H18 H -0.3325 0.2862 0.1280 0.102 Uiso 1 calc R
C19 C -0.3730(5) 0.3328(6) 0.0095(3) 0.081(2) Uani 1 d U
C20 C -0.4516(6) 0.3270(7) -0.0045(4) 0.118(3) Uani 1 d U
H20 H -0.4774 0.3710 -0.0185 0.141 Uiso 1 calc R
C21 C -0.4921(6) 0.2563(8) 0.0022(4) 0.129(4) Uani 1 d U
H21 H -0.5448 0.2516 -0.0084 0.155 Uiso 1 calc R
C22 C -0.4572(7) 0.1957(9) 0.0232(4) 0.137(4) Uani 1 d U
H22 H -0.4854 0.1481 0.0277 0.165 Uiso 1 calc R
C23 C -0.3830(7) 0.2008(8) 0.0382(4) 0.137(4) Uani 1 d U
H23 H -0.3592 0.1574 0.0539 0.165 Uiso 1 calc R
C24 C -0.3405(6) 0.2695(7) 0.0306(3) 0.107(3) Uani 1 d U
H24 H -0.2873 0.2719 0.0407 0.129 Uiso 1 calc R
C25 C -0.1555(4) 0.2240(4) 0.0802(3) 0.0680(19) Uani 1 d U
C26 C -0.1739(4) 0.2067(5) 0.1248(3) 0.071(2) Uani 1 d U
H26 H -0.1737 0.2476 0.1474 0.085 Uiso 1 calc R
C27 C -0.1927(6) 0.1309(6) 0.1378(3) 0.101(3) Uani 1 d U
H27 H -0.2036 0.1204 0.1695 0.121 Uiso 1 calc R
C28 C -0.1958(8) 0.0735(7) 0.1080(4) 0.131(4) Uani 1 d U
H28 H -0.2088 0.0219 0.1181 0.158 Uiso 1 calc R
C29 C -0.1807(8) 0.0865(6) 0.0625(4) 0.143(4) Uani 1 d U
H29 H -0.1835 0.0445 0.0407 0.171 Uiso 1 calc R
C30 C -0.1606(7) 0.1642(5) 0.0481(3) 0.112(3) Uani 1 d U
H30 H -0.1506 0.1746 0.0163 0.135 Uiso 1 calc R
C31 C 0.2719(4) 0.4303(4) 0.1085(2) 0.0628(18) Uani 1 d U
C32 C 0.2914(4) 0.3979(5) 0.0665(3) 0.082(2) Uani 1 d U
H32 H 0.2630 0.4132 0.0392 0.099 Uiso 1 calc R
C33 C 0.3514(5) 0.3433(6) 0.0630(4) 0.114(3) Uani 1 d U
H33 H 0.3637 0.3207 0.0338 0.136 Uiso 1 calc R
C34 C 0.3924(6) 0.3229(7) 0.1024(4) 0.127(4) Uani 1 d U
H34 H 0.4334 0.2854 0.1006 0.152 Uiso 1 calc R
C35 C 0.3754(6) 0.3559(7) 0.1450(4) 0.117(3) Uani 1 d U
H35 H 0.4056 0.3422 0.1719 0.140 Uiso 1 calc R
C36 C 0.3136(5) 0.4094(6) 0.1481(3) 0.095(3) Uani 1 d U
H36 H 0.3005 0.4312 0.1774 0.114 Uiso 1 calc R
C37 C 0.1023(5) 0.2011(4) 0.0355(2) 0.0627(18) Uani 1 d U
C38 C 0.1660(8) 0.1558(7) 0.0323(5) 0.154(4) Uani 1 d U
H38 H 0.2140 0.1784 0.0231 0.185 Uiso 1 calc R
C39 C 0.1617(10) 0.0729(8) 0.0427(6) 0.182(5) Uani 1 d U
H39 H 0.2078 0.0418 0.0414 0.219 Uiso 1 calc R
C40 C 0.0961(9) 0.0390(7) 0.0539(5) 0.144(4) Uani 1 d U
H40 H 0.0927 -0.0166 0.0573 0.173 Uiso 1 calc R
C41 C 0.0339(8) 0.0853(7) 0.0602(4) 0.137(4) Uani 1 d U
H41 H -0.0132 0.0635 0.0713 0.164 Uiso 1 calc R
C42 C 0.0388(7) 0.1660(5) 0.0503(4) 0.114(3) Uani 1 d U
H42 H -0.0064 0.1975 0.0546 0.136 Uiso 1 calc R
C43 C 0.0955(4) 0.7720(4) 0.1298(2) 0.0598(17) Uani 1 d U
C44 C 0.1087(5) 0.8425(4) 0.1544(3) 0.073(2) Uani 1 d U
H44 H 0.0995 0.8918 0.1396 0.087 Uiso 1 calc R
C45 C 0.1352(5) 0.8402(5) 0.2002(3) 0.088(2) Uani 1 d U
H45 H 0.1443 0.8880 0.2167 0.106 Uiso 1 calc R
C46 C 0.1483(5) 0.7697(5) 0.2219(3) 0.078(2) Uani 1 d U
H46 H 0.1665 0.7688 0.2534 0.094 Uiso 1 calc R
C47 C 0.1357(5) 0.7011(5) 0.1991(2) 0.071(2) Uani 1 d U
H47 H 0.1454 0.6523 0.2144 0.086 Uiso 1 calc R
C48 C 0.1085(4) 0.7017(4) 0.1533(2) 0.0627(18) Uani 1 d U
H48 H 0.0986 0.6531 0.1378 0.075 Uiso 1 calc R
C49 C -0.4404(5) 0.5070(8) 0.0783(3) 0.133(4) Uani 1 d DU
H49A H -0.4558 0.4594 0.0603 0.159 Uiso 1 calc R
H49B H -0.4235 0.5483 0.0563 0.159 Uiso 1 calc R
C50 C -0.5057(6) 0.5352(9) 0.1052(4) 0.162(4) Uani 1 d DU
H50A H -0.5236 0.5872 0.0933 0.194 Uiso 1 calc R
H50B H -0.5498 0.4976 0.1026 0.194 Uiso 1 calc R
C51 C -0.4804(6) 0.5422(8) 0.1521(4) 0.151(4) Uani 1 d DU
H51A H -0.4697 0.5980 0.1600 0.181 Uiso 1 calc R
H51B H -0.5207 0.5218 0.1731 0.181 Uiso 1 calc R
C52 C -0.4122(6) 0.4972(7) 0.1562(3) 0.123(3) Uani 1 d DU
H52A H -0.4245 0.4446 0.1691 0.148 Uiso 1 calc R
H52B H -0.3745 0.5236 0.1777 0.148 Uiso 1 calc R
C53 C 0.1235(4) 0.3182(4) 0.1526(2) 0.0654(19) Uani 1 d U
H53A H 0.1497 0.3514 0.1767 0.079 Uiso 1 calc R
H53B H 0.1587 0.3121 0.1260 0.079 Uiso 1 calc R
C54 C 0.1014(5) 0.2378(5) 0.1726(3) 0.082(2) Uani 1 d U
H54A H 0.1145 0.1949 0.1507 0.098 Uiso 1 calc R
H54B H 0.1294 0.2282 0.2025 0.098 Uiso 1 calc R
C55 C 0.0140(5) 0.2417(5) 0.1795(3) 0.082(2) Uani 1 d U
H55A H -0.0139 0.2065 0.1572 0.098 Uiso 1 calc R
H55B H 0.0010 0.2259 0.2115 0.098 Uiso 1 calc R
C56 C -0.0071(4) 0.3249(4) 0.1709(2) 0.0622(18) Uani 1 d U
H56A H -0.0609 0.3291 0.1578 0.075 Uiso 1 calc R
H56B H -0.0034 0.3559 0.2000 0.075 Uiso 1 calc R
C57 C 0.3135(5) 0.6762(6) 0.1169(3) 0.103(3) Uani 1 d U
H57A H 0.3443 0.6341 0.1020 0.123 Uiso 1 calc R
H57B H 0.2860 0.6532 0.1436 0.123 Uiso 1 calc R
C58 C 0.3649(8) 0.7417(8) 0.1324(4) 0.148(4) Uani 1 d U
H58A H 0.3583 0.7519 0.1660 0.178 Uiso 1 calc R
H58B H 0.4203 0.7280 0.1273 0.178 Uiso 1 calc R
C59 C 0.3450(8) 0.8067(8) 0.1074(5) 0.163(4) Uani 1 d U
H59A H 0.3887 0.8212 0.0871 0.195 Uiso 1 calc R
H59B H 0.3361 0.8513 0.1289 0.195 Uiso 1 calc R
C60 C 0.2741(5) 0.7936(6) 0.0785(3) 0.104(3) Uani 1 d U
H60A H 0.2302 0.8260 0.0897 0.124 Uiso 1 calc R
H60B H 0.2835 0.8070 0.0456 0.124 Uiso 1 calc R
C61 C -0.0819(5) 0.7488(5) 0.1887(2) 0.082(2) Uani 1 d U
H61A H -0.1087 0.7052 0.2048 0.099 Uiso 1 calc R
H61B H -0.0252 0.7450 0.1959 0.099 Uiso 1 calc R
C62 C -0.1120(7) 0.8248(6) 0.2040(3) 0.123(3) Uani 1 d U
H62A H -0.1569 0.8174 0.2246 0.148 Uiso 1 calc R
H62B H -0.0709 0.8551 0.2210 0.148 Uiso 1 calc R
C63 C -0.1356(8) 0.8647(6) 0.1619(4) 0.152(4) Uani 1 d U
H63A H -0.1902 0.8831 0.1650 0.182 Uiso 1 calc R
H63B H -0.1023 0.9120 0.1581 0.182 Uiso 1 calc R
C64 C -0.1309(6) 0.8179(5) 0.1217(3) 0.095(3) Uani 1 d U
H64A H -0.0974 0.8432 0.0984 0.113 Uiso 1 calc R
H64B H -0.1834 0.8089 0.1076 0.113 Uiso 1 calc R
O6 O 0.2686(6) 0.5224(8) 0.2673(4) 0.198(4) Uani 1 d DU
C601 C 0.3254(10) 0.5793(9) 0.2500(6) 0.213(6) Uani 1 d DU
H60C H 0.3275 0.5781 0.2157 0.256 Uiso 1 calc R
H60D H 0.3131 0.6336 0.2603 0.256 Uiso 1 calc R
C602 C 0.3979(9) 0.5515(10) 0.2712(7) 0.220(6) Uani 1 d DU
H60E H 0.4424 0.5660 0.2515 0.264 Uiso 1 calc R
H60F H 0.4060 0.5761 0.3021 0.264 Uiso 1 calc R
C603 C 0.3936(9) 0.4708(10) 0.2756(7) 0.216(6) Uani 1 d DU
H60G H 0.4278 0.4514 0.3013 0.259 Uiso 1 calc R
H60H H 0.4077 0.4439 0.2464 0.259 Uiso 1 calc R
C604 C 0.3144(10) 0.4605(10) 0.2853(7) 0.214(6) Uani 1 d DU
H60I H 0.3082 0.4577 0.3194 0.257 Uiso 1 calc R
H60J H 0.2960 0.4099 0.2718 0.257 Uiso 1 calc R
O7 O 0.2719(9) 0.0822(13) 0.1703(7) 0.330(7) Uani 1 d DU
C701 C 0.3184(16) 0.0123(13) 0.1808(9) 0.338(8) Uani 1 d DU
H70A H 0.3160 -0.0013 0.2142 0.406 Uiso 1 calc R
H70B H 0.2996 -0.0334 0.1622 0.406 Uiso 1 calc R
C702 C 0.3970(12) 0.0332(16) 0.1685(10) 0.351(9) Uani 1 d DU
H70C H 0.4231 0.0660 0.1928 0.421 Uiso 1 calc R
H70D H 0.4293 -0.0138 0.1621 0.421 Uiso 1 calc R
C703 C 0.3796(15) 0.0770(16) 0.1276(8) 0.352(9) Uani 1 d DU
H70E H 0.3579 0.0428 0.1026 0.423 Uiso 1 calc R
H70F H 0.4263 0.1047 0.1163 0.423 Uiso 1 calc R
C704 C 0.3225(16) 0.1314(12) 0.1439(10) 0.340(8) Uani 1 d DU
H70G H 0.2937 0.1566 0.1176 0.408 Uiso 1 calc R
H70H H 0.3469 0.1729 0.1636 0.408 Uiso 1 calc R
O8 O 0.4069(16) 0.4843(13) 0.4792(9) 0.403(9) Uani 1 d DU
C801 C 0.3527(19) 0.425(2) 0.4927(9) 0.379(9) Uani 1 d DU
H80A H 0.3083 0.4471 0.5099 0.455 Uiso 1 calc R
H80B H 0.3777 0.3819 0.5107 0.455 Uiso 1 calc R
C802 C 0.3309(15) 0.4016(17) 0.4453(13) 0.378(10) Uani 1 d DU
H80C H 0.3315 0.3433 0.4434 0.454 Uiso 1 calc R
H80D H 0.2768 0.4194 0.4384 0.454 Uiso 1 calc R
C803 C 0.380(2) 0.433(2) 0.4110(7) 0.397(10) Uani 1 d DU
H80E H 0.3963 0.3905 0.3892 0.476 Uiso 1 calc R
H80F H 0.3535 0.4748 0.3930 0.476 Uiso 1 calc R
C804 C 0.4438(14) 0.462(2) 0.4347(12) 0.404(10) Uani 1 d DU
H80G H 0.4660 0.5084 0.4188 0.484 Uiso 1 calc R
H80H H 0.4849 0.4215 0.4394 0.484 Uiso 1 calc R

loop_
_atom_site_aniso_label
_atom_site_aniso_U_11
_atom_site_aniso_U_22
_atom_site_aniso_U_33
_atom_site_aniso_U_23
_atom_site_aniso_U_13
_atom_site_aniso_U_12
Nd1 0.0473(2) 0.0657(2) 0.03513(18) 0.00892(16) 0.00115(15) 0.00538(17)
Nd2 0.04874(19) 0.04486(19) 0.02779(16) 0.00390(13) -0.00274(13) 0.00549(15)
Nd3 0.0529(2) 0.0556(2) 0.03313(17) 0.00060(15) -0.00359(15) -0.00586(17)
Nd4 0.0576(2) 0.0460(2) 0.03163(17) -0.00067(14) -0.00091(15) 0.00780(16)
Se1 0.0487(3) 0.0468(4) 0.0284(3) 0.0024(2) -0.0013(2) 0.0031(3)
Se2 0.0523(4) 0.0563(4) 0.0292(3) 0.0037(3) -0.0004(3) 0.0058(3)
Se3 0.0578(4) 0.0675(5) 0.0454(4) 0.0064(3) 0.0030(3) 0.0168(3)
Se4 0.0635(5) 0.0924(6) 0.0408(4) 0.0191(4) -0.0002(3) -0.0046(4)
Se5 0.0531(4) 0.1120(7) 0.0418(4) 0.0036(4) -0.0053(3) 0.0072(4)
Se6 0.0560(4) 0.0517(4) 0.0367(3) 0.0070(3) -0.0050(3) -0.0022(3)
Se7 0.0549(4) 0.0683(5) 0.0373(3) 0.0049(3) -0.0087(3) 0.0031(3)
Se8 0.0660(4) 0.0548(4) 0.0339(3) 0.0054(3) -0.0002(3) 0.0132(3)
Se9 0.0869(5) 0.0480(4) 0.0509(4) 0.0007(3) -0.0042(4) -0.0047(4)
O1 0.046(2) 0.046(2) 0.0276(19) -0.0007(17) -0.0003(16) 0.0027(18)
O2 0.052(3) 0.103(4) 0.070(3) 0.023(3) 0.013(2) 0.012(3)
O3 0.058(3) 0.067(3) 0.035(2) 0.015(2) -0.0039(19) 0.008(2)
O4 0.073(3) 0.097(4) 0.067(3) -0.025(3) -0.002(3) -0.024(3)
O5 0.094(4) 0.062(3) 0.052(3) -0.011(2) 0.001(2) 0.022(3)
C1 0.062(4) 0.051(4) 0.029(3) 0.001(3) 0.000(3) 0.006(3)
C2 0.067(4) 0.064(4) 0.040(3) -0.004(3) -0.005(3) -0.001(3)
C3 0.074(4) 0.071(4) 0.051(4) 0.000(3) -0.018(3) -0.002(4)
C4 0.112(6) 0.062(4) 0.033(3) 0.000(3) -0.017(4) 0.008(4)
C5 0.094(5) 0.066(4) 0.041(3) -0.010(3) 0.008(4) 0.008(4)
C6 0.075(4) 0.059(4) 0.037(3) -0.001(3) 0.004(3) 0.008(3)
C7 0.062(4) 0.078(5) 0.061(4) 0.002(4) 0.017(4) 0.016(4)
C8 0.083(5) 0.088(5) 0.081(5) 0.002(4) 0.025(4) 0.018(4)
C9 0.094(6) 0.114(7) 0.112(6) -0.020(6) 0.038(5) 0.030(5)
C10 0.118(7) 0.131(8) 0.080(5) -0.024(6) 0.039(5) 0.008(6)
C11 0.138(7) 0.144(8) 0.061(5) -0.005(5) 0.030(5) 0.013(6)
C12 0.107(6) 0.113(6) 0.063(5) 0.002(5) 0.018(4) 0.034(5)
C13 0.054(4) 0.089(5) 0.058(4) 0.023(4) 0.003(3) 0.006(4)
C14 0.078(5) 0.123(7) 0.071(5) 0.028(5) 0.007(4) 0.000(5)
C15 0.074(5) 0.148(8) 0.094(6) 0.052(6) 0.015(5) 0.003(5)
C16 0.074(6) 0.130(7) 0.136(8) 0.042(7) -0.006(6) 0.000(5)
C17 0.079(6) 0.114(7) 0.109(6) 0.010(6) -0.022(5) 0.002(5)
C18 0.072(5) 0.108(6) 0.073(5) 0.012(5) -0.013(4) -0.002(5)
C19 0.057(4) 0.134(7) 0.051(4) -0.020(4) 0.002(4) -0.015(5)
C20 0.081(6) 0.156(8) 0.115(7) -0.056(6) -0.011(5) -0.011(6)
C21 0.081(6) 0.167(9) 0.138(8) -0.070(7) 0.005(6) -0.032(6)
C22 0.115(8) 0.173(9) 0.124(8) -0.034(7) 0.014(6) -0.071(7)
C23 0.129(7) 0.160(8) 0.123(7) 0.008(7) -0.007(6) -0.065(7)
C24 0.090(6) 0.137(7) 0.094(6) 0.013(6) -0.006(5) -0.052(5)
C25 0.080(5) 0.063(4) 0.061(4) 0.014(4) -0.012(4) -0.008(4)
C26 0.078(5) 0.075(5) 0.059(4) 0.020(4) -0.013(4) -0.014(4)
C27 0.120(6) 0.099(6) 0.083(6) 0.041(5) -0.019(5) -0.021(6)
C28 0.181(9) 0.084(6) 0.129(8) 0.038(6) -0.015(7) -0.033(7)
C29 0.221(10) 0.082(6) 0.124(7) 0.007(6) 0.001(8) -0.039(7)
C30 0.181(8) 0.070(5) 0.086(6) 0.003(5) 0.002(6) -0.030(6)
C31 0.052(4) 0.078(5) 0.057(4) 0.009(4) -0.009(3) 0.012(3)
C32 0.064(5) 0.105(6) 0.077(5) 0.004(5) -0.012(4) 0.021(4)
C33 0.083(6) 0.148(8) 0.109(6) -0.011(6) -0.004(5) 0.049(5)
C34 0.102(7) 0.148(8) 0.129(7) 0.006(7) -0.025(6) 0.060(6)
C35 0.097(6) 0.148(8) 0.104(6) 0.023(6) -0.031(5) 0.048(6)
C36 0.077(5) 0.130(7) 0.075(5) 0.008(5) -0.017(4) 0.027(5)
C37 0.084(5) 0.057(4) 0.047(4) 0.008(3) 0.005(4) 0.009(4)
C38 0.147(8) 0.093(7) 0.222(10) 0.026(7) 0.027(8) 0.030(6)
C39 0.179(9) 0.101(7) 0.268(11) 0.021(8) 0.033(9) 0.054(7)
C40 0.179(10) 0.074(6) 0.181(9) 0.021(7) 0.037(8) 0.014(6)
C41 0.166(8) 0.093(7) 0.152(8) 0.044(7) 0.015(7) -0.005(6)
C42 0.135(7) 0.066(5) 0.140(7) 0.030(5) 0.010(6) 0.014(5)
C43 0.077(4) 0.052(4) 0.051(4) -0.015(3) 0.004(3) -0.004(3)
C44 0.100(5) 0.048(4) 0.070(4) -0.006(3) -0.010(4) -0.008(4)
C45 0.124(6) 0.074(5) 0.065(5) -0.029(4) -0.012(5) -0.010(5)
C46 0.103(6) 0.077(5) 0.054(4) -0.012(4) -0.013(4) -0.003(5)
C47 0.093(5) 0.071(5) 0.050(4) -0.008(4) 0.000(4) -0.003(4)
C48 0.079(5) 0.053(4) 0.056(4) -0.015(3) 0.005(3) -0.003(4)
C49 0.078(6) 0.203(9) 0.116(7) -0.021(7) -0.005(5) 0.045(6)
C50 0.094(7) 0.251(10) 0.141(8) -0.028(8) 0.007(6) 0.054(7)
C51 0.107(7) 0.212(10) 0.134(8) -0.029(8) 0.022(7) 0.031(7)
C52 0.098(6) 0.180(9) 0.092(6) 0.012(6) 0.026(5) 0.047(6)
C53 0.062(4) 0.075(5) 0.058(4) 0.026(4) -0.003(3) 0.016(4)
C54 0.088(5) 0.077(5) 0.080(5) 0.028(4) 0.005(4) 0.020(4)
C55 0.089(5) 0.079(5) 0.077(5) 0.025(4) 0.004(4) 0.007(4)
C56 0.069(4) 0.064(4) 0.053(4) 0.027(3) 0.002(3) -0.001(3)
C57 0.073(5) 0.144(7) 0.089(6) -0.018(5) -0.019(5) -0.026(5)
C58 0.139(8) 0.178(9) 0.126(8) -0.020(7) -0.041(6) -0.062(7)
C59 0.145(8) 0.138(8) 0.203(10) -0.048(8) -0.041(8) -0.040(7)
C60 0.100(6) 0.101(6) 0.110(6) -0.032(5) 0.014(5) -0.035(5)
C61 0.109(6) 0.092(5) 0.047(4) -0.016(4) 0.005(4) 0.023(5)
C62 0.180(8) 0.105(7) 0.083(6) -0.033(5) -0.006(6) 0.042(6)
C63 0.221(9) 0.105(7) 0.127(7) -0.047(6) -0.047(7) 0.069(7)
C64 0.125(6) 0.072(5) 0.087(5) -0.005(4) -0.001(5) 0.035(5)
O6 0.150(7) 0.218(9) 0.224(9) -0.022(8) -0.002(7) 0.005(7)
C601 0.221(11) 0.195(10) 0.221(11) 0.033(9) -0.031(10) -0.022(9)
C602 0.202(10) 0.199(11) 0.257(12) 0.010(11) -0.011(10) -0.021(10)
C603 0.189(10) 0.211(10) 0.248(11) 0.027(10) 0.007(10) -0.001(10)
C604 0.195(10) 0.226(11) 0.224(11) 0.051(9) 0.039(10) -0.004(9)
O7 0.311(11) 0.337(13) 0.342(12) 0.025(11) 0.037(10) -0.033(10)
C701 0.340(14) 0.320(13) 0.356(13) 0.027(11) 0.042(12) -0.023(12)
C702 0.326(13) 0.357(14) 0.371(14) 0.010(12) 0.032(12) -0.016(11)
C703 0.333(13) 0.361(14) 0.366(14) 0.029(12) 0.066(11) -0.019(12)
C704 0.334(14) 0.332(13) 0.356(14) 0.030(11) 0.058(12) -0.045(11)
O8 0.399(14) 0.392(14) 0.416(14) -0.012(11) -0.054(11) -0.008(11)
C801 0.371(15) 0.373(15) 0.391(14) -0.017(13) -0.044(12) 0.016(12)
C802 0.391(14) 0.360(14) 0.382(15) -0.040(13) -0.027(12) 0.015(11)
C803 0.405(15) 0.382(15) 0.401(14) -0.041(12) -0.020(12) -0.010(13)
C804 0.401(14) 0.396(14) 0.412(15) -0.022(13) -0.038(12) 0.001(12)

loop_
_atom_type_symbol
_atom_type_description
_atom_type_scat_dispersion_real
_atom_type_scat_dispersion_imag
_atom_type_scat_source
C C 0.0033 0.0016 'International Tables Vol C Tables 4.2.6.8 and 6.1.1.4'
H H 0.0000 0.0000 'International Tables Vol C Tables 4.2.6.8 and 6.1.1.4'
O O 0.0106 0.0060 'International Tables Vol C Tables 4.2.6.8 and 6.1.1.4'
Se Se -0.0929 2.2259 'International Tables Vol C Tables 4.2.6.8 and 6.1.1.4'
Nd Nd -0.1943 3.0179 'International Tables Vol C Tables 4.2.6.8 and 6.1.1.4'

loop_
_geom_angle_atom_site_label_1
_geom_angle_atom_site_label_2
_geom_angle_atom_site_label_3
_geom_angle
_geom_angle_site_symmetry_1
_geom_angle_site_symmetry_3
O2 Nd1 Se4 81.94(11) . .
O2 Nd1 Se3 80.88(12) . .
Se4 Nd1 Se3 122.62(2) . .
O2 Nd1 Se5 81.33(12) . .
Se4 Nd1 Se5 136.35(3) . .
Se3 Nd1 Se5 93.93(2) . .
O2 Nd1 Se1 144.17(11) . .
Se4 Nd1 Se1 132.81(2) . .
Se3 Nd1 Se1 72.679(19) . .
Se5 Nd1 Se1 76.91(2) . .
O2 Nd1 Se2 131.35(13) . .
Se4 Nd1 Se2 70.63(2) . .
Se3 Nd1 Se2 81.33(2) . .
Se5 Nd1 Se2 144.81(2) . .
Se1 Nd1 Se2 68.359(17) . .
O2 Nd1 Se6 140.15(13) . .
Se4 Nd1 Se6 86.99(2) . .
Se3 Nd1 Se6 135.61(2) . .
Se5 Nd1 Se6 80.77(2) . .
Se1 Nd1 Se6 63.152(17) . .
Se2 Nd1 Se6 78.789(19) . .
O1 Nd2 O3 130.55(13) . .
O1 Nd2 Se7 67.50(9) . .
O3 Nd2 Se7 79.34(10) . .
O1 Nd2 Se1 74.37(9) . .
O3 Nd2 Se1 130.18(10) . .
Se7 Nd2 Se1 141.83(2) . .
O1 Nd2 Se8 134.53(9) . .
O3 Nd2 Se8 80.85(10) . .
Se7 Nd2 Se8 93.35(2) . .
Se1 Nd2 Se8 112.777(19) . .
O1 Nd2 Se2 73.94(9) . .
O3 Nd2 Se2 78.16(10) . .
Se7 Nd2 Se2 101.41(2) . .
Se1 Nd2 Se2 68.677(17) . .
Se8 Nd2 Se2 151.50(2) . .
O1 Nd2 Se1 71.60(9) . 3_565
O3 Nd2 Se1 140.20(10) . 3_565
Se7 Nd2 Se1 82.636(19) . 3_565
Se1 Nd2 Se1 83.908(18) . 3_565
Se8 Nd2 Se1 65.066(17) . 3_565
Se2 Nd2 Se1 140.541(19) . 3_565
O1 Nd2 Se6 130.85(9) . .
O3 Nd2 Se6 76.81(10) . .
Se7 Nd2 Se6 156.133(19) . .
Se1 Nd2 Se6 59.430(17) . .
Se8 Nd2 Se6 82.152(19) . .
Se2 Nd2 Se6 74.472(18) . .
Se1 Nd2 Se6 115.808(18) 3_565 .
O1 Nd2 Nd4 31.01(9) . .
O3 Nd2 Nd4 126.07(10) . .
Se7 Nd2 Nd4 93.940(17) . .
Se1 Nd2 Nd4 50.538(13) . .
Se8 Nd2 Nd4 153.000(15) . .
Se2 Nd2 Nd4 50.551(13) . .
Se1 Nd2 Nd4 90.175(14) 3_565 .
Se6 Nd2 Nd4 100.663(15) . .
O1 Nd2 Nd3 30.91(9) . .
O3 Nd2 Nd3 129.29(10) . .
Se7 Nd2 Nd3 50.381(15) . .
Se1 Nd2 Nd3 94.549(15) . .
Se8 Nd2 Nd3 105.219(17) . .
Se2 Nd2 Nd3 102.966(16) . .
Se1 Nd2 Nd3 49.980(13) 3_565 .
Se6 Nd2 Nd3 153.324(14) . .
Nd4 Nd2 Nd3 61.266(10) . .
O1 Nd3 O4 127.52(14) . .
O1 Nd3 Se7 68.36(9) . .
O4 Nd3 Se7 87.34(13) . .
O1 Nd3 Se1 75.22(9) . 3_565
O4 Nd3 Se1 150.53(12) . 3_565
Se7 Nd3 Se1 84.99(2) . 3_565
O1 Nd3 Se6 108.53(9) . 3_565
O4 Nd3 Se6 115.14(13) . 3_565
Se7 Nd3 Se6 148.21(2) . 3_565
Se1 Nd3 Se6 64.285(18) 3_565 3_565
O1 Nd3 Se9 76.03(10) . .
O4 Nd3 Se9 78.26(13) . .
Se7 Nd3 Se9 120.44(2) . .
Se1 Nd3 Se9 129.67(2) 3_565 .
Se6 Nd3 Se9 87.44(2) 3_565 .
O1 Nd3 Se5 141.38(10) . 3_565
O4 Nd3 Se5 75.44(12) . 3_565
Se7 Nd3 Se5 84.49(2) . 3_565
Se1 Nd3 Se5 75.53(2) 3_565 3_565
Se6 Nd3 Se5 80.28(2) 3_565 3_565
Se9 Nd3 Se5 142.59(3) . 3_565
O1 Nd3 Nd2 32.03(10) . .
O4 Nd3 Nd2 135.26(13) . .
Se7 Nd3 Nd2 50.517(15) . .
Se1 Nd3 Nd2 53.056(13) 3_565 .
Se6 Nd3 Nd2 109.425(16) 3_565 .
Se9 Nd3 Nd2 108.060(18) . .
Se5 Nd3 Nd2 109.35(2) 3_565 .
O1 Nd3 Nd4 27.88(10) . .
O4 Nd3 Nd4 118.11(12) . .
Se7 Nd3 Nd4 92.442(16) . .
Se1 Nd3 Nd4 90.646(15) 3_565 .
Se6 Nd3 Nd4 95.674(16) 3_565 .
Se9 Nd3 Nd4 49.597(16) . .
Se5 Nd3 Nd4 166.03(2) 3_565 .
Nd2 Nd3 Nd4 59.190(9) . .
O1 Nd4 O5 129.19(15) . .
O1 Nd4 Se8 103.96(9) . 3_565
O5 Nd4 Se8 118.21(11) . 3_565
O1 Nd4 Se1 75.83(10) . .
O5 Nd4 Se1 144.40(12) . .
Se8 Nd4 Se1 68.051(19) 3_565 .
O1 Nd4 Se9 77.18(10) . .
O5 Nd4 Se9 79.19(12) . .
Se8 Nd4 Se9 85.43(2) 3_565 .
Se1 Nd4 Se9 135.68(2) . .
O1 Nd4 Se2 76.38(10) . .
O5 Nd4 Se2 90.25(11) . .
Se8 Nd4 Se2 136.22(2) 3_565 .
Se1 Nd4 Se2 69.809(18) . .
Se9 Nd4 Se2 135.00(2) . .
O1 Nd4 Se3 143.21(10) . .
O5 Nd4 Se3 77.66(12) . .
Se8 Nd4 Se3 75.736(19) 3_565 .
Se1 Nd4 Se3 70.018(19) . .
Se9 Nd4 Se3 138.23(2) . .
Se2 Nd4 Se3 79.352(19) . .
O1 Nd4 Nd2 32.27(10) . .
O5 Nd4 Nd2 135.61(11) . .
Se8 Nd4 Nd2 106.006(16) 3_565 .
Se1 Nd4 Nd2 51.001(13) . .
Se9 Nd4 Nd2 109.456(19) . .
Se2 Nd4 Nd2 52.107(14) . .
Se3 Nd4 Nd2 111.457(17) . .
O1 Nd4 Nd3 27.99(10) . .
O5 Nd4 Nd3 120.13(12) . .
Se8 Nd4 Nd3 91.198(16) 3_565 .
Se1 Nd4 Nd3 93.546(15) . .
Se9 Nd4 Nd3 50.659(16) . .
Se2 Nd4 Nd3 102.767(16) . .
Se3 Nd4 Nd3 161.823(17) . .
Nd2 Nd4 Nd3 59.544(9) . .
Nd4 Se1 Nd3 173.32(2) . 3_565
Nd4 Se1 Nd2 78.461(17) . .
Nd3 Se1 Nd2 102.22(2) 3_565 .
Nd4 Se1 Nd1 93.577(18) . .
Nd3 Se1 Nd1 92.763(19) 3_565 .
Nd2 Se1 Nd1 102.385(19) . .
Nd4 Se1 Nd2 96.355(19) . 3_565
Nd3 Se1 Nd2 76.966(16) 3_565 3_565
Nd2 Se1 Nd2 96.090(18) . 3_565
Nd1 Se1 Nd2 160.45(2) . 3_565
C1 Se2 Nd4 118.40(19) . .
C1 Se2 Nd2 117.99(19) . .
Nd4 Se2 Nd2 77.341(16) . .
C1 Se2 Nd1 135.47(19) . .
Nd4 Se2 Nd1 91.703(18) . .
Nd2 Se2 Nd1 99.199(19) . .
C7 Se3 Nd1 101.7(2) . .
C7 Se3 Nd4 112.7(2) . .
Nd1 Se3 Nd4 91.119(19) . .
C13 Se4 Nd1 109.5(2) . .
C19 Se5 Nd1 104.8(2) . .
C19 Se5 Nd3 106.1(3) . 3_565
Nd1 Se5 Nd3 91.97(2) . 3_565
C25 Se6 Nd3 117.9(2) . 3_565
C25 Se6 Nd1 117.2(2) . .
Nd3 Se6 Nd1 90.733(19) 3_565 .
C25 Se6 Nd2 134.8(2) . .
Nd3 Se6 Nd2 93.240(18) 3_565 .
Nd1 Se6 Nd2 92.358(19) . .
C31 Se7 Nd3 121.6(2) . .
C31 Se7 Nd2 115.6(2) . .
Nd3 Se7 Nd2 79.102(17) . .
C37 Se8 Nd4 115.0(2) . 3_565
C37 Se8 Nd2 127.1(2) . .
Nd4 Se8 Nd2 99.96(2) 3_565 .
C43 Se9 Nd4 93.6(2) . .
C43 Se9 Nd3 92.3(2) . .
Nd4 Se9 Nd3 79.74(2) . .
Nd4 O1 Nd3 124.12(17) . .
Nd4 O1 Nd2 116.72(16) . .
Nd3 O1 Nd2 117.06(16) . .
C49 O2 C52 105.1(6) . .
C49 O2 Nd1 125.3(5) . .
C52 O2 Nd1 129.1(5) . .
C56 O3 C53 105.3(5) . .
C56 O3 Nd2 130.4(4) . .
C53 O3 Nd2 124.2(4) . .
C60 O4 C57 109.1(6) . .
C60 O4 Nd3 128.8(5) . .
C57 O4 Nd3 122.0(5) . .
C64 O5 C61 109.3(5) . .
C64 O5 Nd4 114.6(4) . .
C61 O5 Nd4 135.5(4) . .
C2 C1 C6 118.8(6) . .
C2 C1 Se2 119.4(5) . .
C6 C1 Se2 121.8(5) . .
C3 C2 C1 120.2(6) . .
C2 C3 C4 120.1(7) . .
C5 C4 C3 119.6(6) . .
C4 C5 C6 120.8(7) . .
C1 C6 C5 120.4(7) . .
C12 C7 C8 118.3(7) . .
C12 C7 Se3 122.6(6) . .
C8 C7 Se3 119.1(6) . .
C9 C8 C7 120.1(9) . .
C10 C9 C8 120.6(9) . .
C9 C10 C11 120.3(9) . .
C10 C11 C12 120.4(10) . .
C7 C12 C11 120.3(9) . .
C18 C13 C14 118.2(8) . .
C18 C13 Se4 122.2(6) . .
C14 C13 Se4 119.7(7) . .
C13 C14 C15 121.0(9) . .
C16 C15 C14 118.9(10) . .
C15 C16 C17 123.1(11) . .
C16 C17 C18 116.8(10) . .
C13 C18 C17 122.0(9) . .
C24 C19 C20 117.3(10) . .
C24 C19 Se5 121.5(6) . .
C20 C19 Se5 121.2(9) . .
C19 C20 C21 119.8(12) . .
C22 C21 C20 120.3(12) . .
C21 C22 C23 120.9(13) . .
C22 C23 C24 120.0(13) . .
C19 C24 C23 121.5(10) . .
C26 C25 C30 117.6(8) . .
C26 C25 Se6 122.4(6) . .
C30 C25 Se6 119.9(6) . .
C25 C26 C27 121.3(8) . .
C28 C27 C26 121.7(10) . .
C27 C28 C29 120.6(11) . .
C28 C29 C30 118.9(11) . .
C25 C30 C29 119.9(9) . .
C32 C31 C36 119.5(7) . .
C32 C31 Se7 121.3(5) . .
C36 C31 Se7 119.2(6) . .
C31 C32 C33 121.7(8) . .
C34 C33 C32 118.4(10) . .
C33 C34 C35 121.2(10) . .
C34 C35 C36 119.6(9) . .
C31 C36 C35 119.5(9) . .
C42 C37 C38 116.4(9) . .
C42 C37 Se8 124.1(7) . .
C38 C37 Se8 119.5(8) . .
C37 C38 C39 120.0(12) . .
C40 C39 C38 121.9(13) . .
C39 C40 C41 117.8(12) . .
C40 C41 C42 119.6(12) . .
C37 C42 C41 124.0(11) . .
C48 C43 C44 117.5(6) . .
C48 C43 Se9 123.0(5) . .
C44 C43 Se9 119.5(5) . .
C45 C44 C43 120.1(7) . .
C46 C45 C44 120.5(7) . .
C47 C46 C45 120.6(7) . .
C46 C47 C48 120.1(8) . .
C43 C48 C47 121.2(7) . .
O2 C49 C50 106.8(8) . .
C51 C50 C49 108.2(9) . .
C52 C51 C50 105.9(9) . .
C51 C52 O2 109.3(8) . .
O3 C53 C54 104.3(6) . .
C55 C54 C53 105.3(6) . .
C56 C55 C54 105.0(6) . .
O3 C56 C55 105.0(6) . .
O4 C57 C58 105.9(9) . .
C59 C58 C57 108.0(10) . .
C58 C59 C60 111.8(11) . .
O4 C60 C59 104.6(9) . .
C62 C61 O5 107.2(7) . .
C63 C62 C61 104.8(8) . .
C64 C63 C62 114.0(9) . .
C63 C64 O5 104.3(8) . .
C604 O6 C601 104.3(10) . .
C602 C601 O6 102.4(11) . .
C603 C602 C601 108.3(14) . .
C602 C603 C604 101.3(14) . .
C603 C604 O6 111.6(13) . .
C704 O7 C701 104.4(13) . .
C702 C701 O7 104.9(15) . .
C703 C702 C701 98.8(16) . .
C702 C703 C704 101.4(17) . .
C703 C704 O7 103.0(15) . .
C801 O8 C804 110.3(17) . .
O8 C801 C802 95.4(14) . .
C803 C802 C801 113.8(16) . .
C804 C803 C802 105.7(17) . .
C803 C804 O8 100.1(17) . .

loop_
_geom_bond_atom_site_label_1
_geom_bond_atom_site_label_2
_geom_bond_distance
_geom_bond_site_symmetry_2
Nd1 O2 2.491(4) .
Nd1 Se4 2.9019(7) .
Nd1 Se3 2.9781(8) .
Nd1 Se5 2.9904(8) .
Nd1 Se1 3.0348(7) .
Nd1 Se2 3.1162(7) .
Nd1 Se6 3.1172(8) .
Nd2 O1 2.286(4) .
Nd2 O3 2.497(4) .
Nd2 Se7 3.0169(7) .
Nd2 Se1 3.0333(7) .
Nd2 Se8 3.0508(7) .
Nd2 Se2 3.0931(7) .
Nd2 Se1 3.1488(6) 3_565
Nd2 Se6 3.4298(7) .
Nd2 Nd4 3.8242(5) .
Nd2 Nd3 3.8383(5) .
Nd3 O1 2.214(4) .
Nd3 O4 2.514(5) .
Nd3 Se7 3.0109(7) .
Nd3 Se1 3.0172(7) 3_565
Nd3 Se6 3.0390(7) 3_565
Nd3 Se9 3.0686(8) .
Nd3 Se5 3.1009(8) 3_565
Nd3 Nd4 3.9044(5) .
Nd4 O1 2.206(4) .
Nd4 O5 2.461(4) .
Nd4 Se8 2.9460(7) 3_565
Nd4 Se1 3.0134(7) .
Nd4 Se9 3.0215(8) .
Nd4 Se2 3.0266(7) .
Nd4 Se3 3.1924(8) .
Se1 Nd3 3.0170(7) 3_565
Se1 Nd2 3.1487(6) 3_565
Se2 C1 1.929(6) .
Se3 C7 1.917(7) .
Se4 C13 1.923(8) .
Se5 C19 1.909(9) .
Se5 Nd3 3.1008(8) 3_565
Se6 C25 1.930(7) .
Se6 Nd3 3.0390(7) 3_565
Se7 C31 1.912(7) .
Se8 C37 1.894(7) .
Se8 Nd4 2.9459(7) 3_565
Se9 C43 1.930(7) .
O2 C49 1.435(9) .
O2 C52 1.445(9) .
O3 C56 1.450(7) .
O3 C53 1.459(7) .
O4 C60 1.441(10) .
O4 C57 1.463(10) .
O5 C64 1.461(9) .
O5 C61 1.470(8) .
C1 C2 1.382(9) .
C1 C6 1.384(8) .
C2 C3 1.380(8) .
C3 C4 1.395(10) .
C4 C5 1.343(10) .
C5 C6 1.386(9) .
C7 C12 1.372(10) .
C7 C8 1.403(10) .
C8 C9 1.380(11) .
C9 C10 1.353(13) .
C10 C11 1.356(13) .
C11 C12 1.394(11) .
C13 C18 1.352(11) .
C13 C14 1.373(10) .
C14 C15 1.395(12) .
C15 C16 1.319(14) .
C16 C17 1.371(13) .
C17 C18 1.403(12) .
C19 C24 1.347(13) .
C19 C20 1.400(11) .
C20 C21 1.400(15) .
C21 C22 1.326(16) .
C22 C23 1.335(15) .
C23 C24 1.394(13) .
C25 C26 1.357(9) .
C25 C30 1.372(11) .
C26 C27 1.377(11) .
C27 C28 1.297(14) .
C28 C29 1.357(14) .
C29 C30 1.425(13) .
C31 C32 1.375(10) .
C31 C36 1.377(10) .
C32 C33 1.388(11) .
C33 C34 1.364(13) .
C34 C35 1.383(14) .
C35 C36 1.399(12) .
C37 C42 1.318(12) .
C37 C38 1.338(13) .
C38 C39 1.438(16) .
C39 C40 1.308(17) .
C40 C41 1.338(15) .
C41 C42 1.399(13) .
C43 C48 1.385(9) .
C43 C44 1.403(9) .
C44 C45 1.386(10) .
C45 C46 1.364(11) .
C46 C47 1.349(10) .
C47 C48 1.387(9) .
C49 C50 1.455(11) .
C50 C51 1.410(12) .
C51 C52 1.396(11) .
C53 C54 1.530(10) .
C54 C55 1.516(11) .
C55 C56 1.476(9) .
C57 C58 1.481(13) .
C58 C59 1.353(16) .
C59 C60 1.473(14) .
C61 C62 1.458(11) .
C62 C63 1.437(13) .
C63 C64 1.407(12) .
O6 C604 1.403(13) .
O6 C601 1.464(13) .
C601 C602 1.448(14) .
C602 C603 1.375(15) .
C603 C604 1.403(15) .
O7 C704 1.432(15) .
O7 C701 1.455(16) .
C701 C702 1.443(17) .
C702 C703 1.417(17) .
C703 C704 1.430(17) .
O8 C801 1.424(17) .
O8 C804 1.490(17) .
C801 C802 1.460(17) .
C802 C803 1.416(18) .
C803 C804 1.362(18) .

loop_
_geom_torsion_atom_site_label_1
_geom_torsion_atom_site_label_2
_geom_torsion_atom_site_label_3
_geom_torsion_atom_site_label_4
_geom_torsion
_geom_torsion_site_symmetry_1
_geom_torsion_site_symmetry_4
O3 Nd2 Nd3 O1 -105.6(2) . .
Se7 Nd2 Nd3 O1 -114.57(17) . .
Se1 Nd2 Nd3 O1 48.76(16) . .
Se8 Nd2 Nd3 O1 163.86(16) . .
Se2 Nd2 Nd3 O1 -20.38(16) . .
Se1 Nd2 Nd3 O1 126.89(16) 3_565 .
Se6 Nd2 Nd3 O1 60.78(17) . .
Nd4 Nd2 Nd3 O1 9.18(16) . .
O1 Nd2 Nd3 O4 91.0(2) . .
O3 Nd2 Nd3 O4 -14.5(2) . .
Se7 Nd2 Nd3 O4 -23.52(18) . .
Se1 Nd2 Nd3 O4 139.81(18) . .
Se8 Nd2 Nd3 O4 -105.10(18) . .
Se2 Nd2 Nd3 O4 70.66(18) . .
Se1 Nd2 Nd3 O4 -142.07(18) 3_565 .
Se6 Nd2 Nd3 O4 151.82(18) . .
Nd4 Nd2 Nd3 O4 100.23(18) . .
O1 Nd2 Nd3 Se7 114.57(16) . .
O3 Nd2 Nd3 Se7 8.98(13) . .
Se1 Nd2 Nd3 Se7 163.33(2) . .
Se8 Nd2 Nd3 Se7 -81.57(2) . .
Se2 Nd2 Nd3 Se7 94.19(2) . .
Se1 Nd2 Nd3 Se7 -118.55(2) 3_565 .
Se6 Nd2 Nd3 Se7 175.35(4) . .
Nd4 Nd2 Nd3 Se7 123.75(2) . .
O1 Nd2 Nd3 Se1 -126.89(16) . 3_565
O3 Nd2 Nd3 Se1 127.53(13) . 3_565
Se7 Nd2 Nd3 Se1 118.55(2) . 3_565
Se1 Nd2 Nd3 Se1 -78.12(2) . 3_565
Se8 Nd2 Nd3 Se1 36.97(2) . 3_565
Se2 Nd2 Nd3 Se1 -147.27(2) . 3_565
Se6 Nd2 Nd3 Se1 -66.11(4) . 3_565
Nd4 Nd2 Nd3 Se1 -117.705(17) . 3_565
O1 Nd2 Nd3 Se6 -94.12(16) . 3_565
O3 Nd2 Nd3 Se6 160.30(13) . 3_565
Se7 Nd2 Nd3 Se6 151.31(3) . 3_565
Se1 Nd2 Nd3 Se6 -45.36(2) . 3_565
Se8 Nd2 Nd3 Se6 69.74(2) . 3_565
Se2 Nd2 Nd3 Se6 -114.50(2) . 3_565
Se1 Nd2 Nd3 Se6 32.77(2) 3_565 3_565
Se6 Nd2 Nd3 Se6 -33.34(5) . 3_565
Nd4 Nd2 Nd3 Se6 -84.937(18) . 3_565
O1 Nd2 Nd3 Se9 -0.38(16) . .
O3 Nd2 Nd3 Se9 -105.97(13) . .
Se7 Nd2 Nd3 Se9 -114.95(2) . .
Se1 Nd2 Nd3 Se9 48.38(2) . .
Se8 Nd2 Nd3 Se9 163.48(2) . .
Se2 Nd2 Nd3 Se9 -20.77(2) . .
Se1 Nd2 Nd3 Se9 126.50(2) 3_565 .
Se6 Nd2 Nd3 Se9 60.40(4) . .
Nd4 Nd2 Nd3 Se9 8.799(16) . .
O1 Nd2 Nd3 Se5 179.66(16) . 3_565
O3 Nd2 Nd3 Se5 74.08(13) . 3_565
Se7 Nd2 Nd3 Se5 65.09(2) . 3_565
Se1 Nd2 Nd3 Se5 -131.576(19) . 3_565
Se8 Nd2 Nd3 Se5 -16.48(2) . 3_565
Se2 Nd2 Nd3 Se5 159.279(19) . 3_565
Se1 Nd2 Nd3 Se5 -53.45(2) 3_565 3_565
Se6 Nd2 Nd3 Se5 -119.56(4) . 3_565
Nd4 Nd2 Nd3 Se5 -171.157(18) . 3_565
O1 Nd2 Nd3 Nd4 -9.18(16) . .
O3 Nd2 Nd3 Nd4 -114.77(13) . .
Se7 Nd2 Nd3 Nd4 -123.75(2) . .
Se1 Nd2 Nd3 Nd4 39.582(13) . .
Se8 Nd2 Nd3 Nd4 154.677(16) . .
Se2 Nd2 Nd3 Nd4 -29.564(14) . .
Se1 Nd2 Nd3 Nd4 117.705(17) 3_565 .
Se6 Nd2 Nd3 Nd4 51.60(3) . .
O3 Nd2 Nd4 O1 110.5(2) . .
Se7 Nd2 Nd4 O1 30.79(16) . .
Se1 Nd2 Nd4 O1 -133.80(16) . .
Se8 Nd2 Nd4 O1 -74.54(17) . .
Se2 Nd2 Nd4 O1 132.33(16) . .
Se1 Nd2 Nd4 O1 -51.84(16) 3_565 .
Se6 Nd2 Nd4 O1 -168.18(16) . .
Nd3 Nd2 Nd4 O1 -9.16(16) . .
O1 Nd2 Nd4 O5 -94.2(2) . .
O3 Nd2 Nd4 O5 16.2(2) . .
Se7 Nd2 Nd4 O5 -63.46(17) . .
Se1 Nd2 Nd4 O5 131.95(17) . .
Se8 Nd2 Nd4 O5 -168.79(18) . .
Se2 Nd2 Nd4 O5 38.08(17) . .
Se1 Nd2 Nd4 O5 -146.09(17) 3_565 .
Se6 Nd2 Nd4 O5 97.57(17) . .
Nd3 Nd2 Nd4 O5 -103.40(17) . .
O1 Nd2 Nd4 Se8 90.91(16) . 3_565
O3 Nd2 Nd4 Se8 -158.63(12) . 3_565
Se7 Nd2 Nd4 Se8 121.69(2) . 3_565
Se1 Nd2 Nd4 Se8 -42.89(2) . 3_565
Se8 Nd2 Nd4 Se8 16.37(5) . 3_565
Se2 Nd2 Nd4 Se8 -136.76(2) . 3_565
Se1 Nd2 Nd4 Se8 39.06(2) 3_565 3_565
Se6 Nd2 Nd4 Se8 -77.27(2) . 3_565
Nd3 Nd2 Nd4 Se8 81.752(18) . 3_565
O1 Nd2 Nd4 Se1 133.80(16) . .
O3 Nd2 Nd4 Se1 -115.74(12) . .
Se7 Nd2 Nd4 Se1 164.58(2) . .
Se8 Nd2 Nd4 Se1 59.26(4) . .
Se2 Nd2 Nd4 Se1 -93.87(2) . .
Se1 Nd2 Nd4 Se1 81.95(2) 3_565 .
Se6 Nd2 Nd4 Se1 -34.379(18) . .
Nd3 Nd2 Nd4 Se1 124.643(17) . .
O1 Nd2 Nd4 Se9 0.14(16) . .
O3 Nd2 Nd4 Se9 110.60(12) . .
Se7 Nd2 Nd4 Se9 30.93(2) . .
Se1 Nd2 Nd4 Se9 -133.66(2) . .
Se8 Nd2 Nd4 Se9 -74.39(4) . .
Se2 Nd2 Nd4 Se9 132.48(2) . .
Se1 Nd2 Nd4 Se9 -51.70(2) 3_565 .
Se6 Nd2 Nd4 Se9 -168.035(19) . .
Nd3 Nd2 Nd4 Se9 -9.012(16) . .
O1 Nd2 Nd4 Se2 -132.33(16) . .
O3 Nd2 Nd4 Se2 -21.87(12) . .
Se7 Nd2 Nd4 Se2 -101.55(2) . .
Se1 Nd2 Nd4 Se2 93.87(2) . .
Se8 Nd2 Nd4 Se2 153.13(4) . .
Se1 Nd2 Nd4 Se2 175.82(2) 3_565 .
Se6 Nd2 Nd4 Se2 59.49(2) . .
Nd3 Nd2 Nd4 Se2 -141.489(18) . .
O1 Nd2 Nd4 Se3 171.55(16) . .
O3 Nd2 Nd4 Se3 -77.99(12) . .
Se7 Nd2 Nd4 Se3 -157.668(19) . .
Se1 Nd2 Nd4 Se3 37.75(2) . .
Se8 Nd2 Nd4 Se3 97.01(4) . .
Se2 Nd2 Nd4 Se3 -56.12(2) . .
Se1 Nd2 Nd4 Se3 119.701(19) 3_565 .
Se6 Nd2 Nd4 Se3 3.37(2) . .
Nd3 Nd2 Nd4 Se3 162.391(17) . .
O1 Nd2 Nd4 Nd3 9.16(16) . .
O3 Nd2 Nd4 Nd3 119.61(12) . .
Se7 Nd2 Nd4 Nd3 39.941(15) . .
Se1 Nd2 Nd4 Nd3 -124.643(17) . .
Se8 Nd2 Nd4 Nd3 -65.38(4) . .
Se2 Nd2 Nd4 Nd3 141.489(18) . .
Se1 Nd2 Nd4 Nd3 -42.689(13) 3_565 .
Se6 Nd2 Nd4 Nd3 -159.022(14) . .
O4 Nd3 Nd4 O1 -117.8(2) . .
Se7 Nd3 Nd4 O1 -29.54(19) . .
Se1 Nd3 Nd4 O1 55.47(19) 3_565 .
Se6 Nd3 Nd4 O1 119.69(19) 3_565 .
Se9 Nd3 Nd4 O1 -158.56(19) . .
Se5 Nd3 Nd4 O1 47.4(2) 3_565 .
Nd2 Nd3 Nd4 O1 10.43(19) . .
O1 Nd3 Nd4 O5 117.7(2) . .
O4 Nd3 Nd4 O5 -0.1(2) . .
Se7 Nd3 Nd4 O5 88.14(13) . .
Se1 Nd3 Nd4 O5 173.15(13) 3_565 .
Se6 Nd3 Nd4 O5 -122.63(13) 3_565 .
Se9 Nd3 Nd4 O5 -40.88(13) . .
Se5 Nd3 Nd4 O5 165.04(14) 3_565 .
Nd2 Nd3 Nd4 O5 128.11(13) . .
O1 Nd3 Nd4 Se8 -118.35(19) . 3_565
O4 Nd3 Nd4 Se8 123.83(15) . 3_565
Se7 Nd3 Nd4 Se8 -147.88(2) . 3_565
Se1 Nd3 Nd4 Se8 -62.88(2) 3_565 3_565
Se6 Nd3 Nd4 Se8 1.34(2) 3_565 3_565
Se9 Nd3 Nd4 Se8 83.09(2) . 3_565
Se5 Nd3 Nd4 Se8 -70.99(8) 3_565 3_565
Nd2 Nd3 Nd4 Se8 -107.918(17) . 3_565
O1 Nd3 Nd4 Se1 -50.26(19) . .
O4 Nd3 Nd4 Se1 -168.09(15) . .
Se7 Nd3 Nd4 Se1 -79.80(2) . .
Se1 Nd3 Nd4 Se1 5.21(2) 3_565 .
Se6 Nd3 Nd4 Se1 69.425(19) 3_565 .
Se9 Nd3 Nd4 Se1 151.17(2) . .
Se5 Nd3 Nd4 Se1 -2.91(8) 3_565 .
Nd2 Nd3 Nd4 Se1 -39.836(13) . .
O1 Nd3 Nd4 Se9 158.56(19) . .
O4 Nd3 Nd4 Se9 40.74(15) . .
Se7 Nd3 Nd4 Se9 129.02(2) . .
Se1 Nd3 Nd4 Se9 -145.97(2) 3_565 .
Se6 Nd3 Nd4 Se9 -81.75(2) 3_565 .
Se5 Nd3 Nd4 Se9 -154.08(8) 3_565 .
Nd2 Nd3 Nd4 Se9 168.99(2) . .
O1 Nd3 Nd4 Se2 19.83(19) . .
O4 Nd3 Nd4 Se2 -98.00(15) . .
Se7 Nd3 Nd4 Se2 -9.71(2) . .
Se1 Nd3 Nd4 Se2 75.297(19) 3_565 .
Se6 Nd3 Nd4 Se2 139.52(2) 3_565 .
Se9 Nd3 Nd4 Se2 -138.74(2) . .
Se5 Nd3 Nd4 Se2 67.18(8) 3_565 .
Nd2 Nd3 Nd4 Se2 30.254(15) . .
O1 Nd3 Nd4 Se3 -74.92(19) . .
O4 Nd3 Nd4 Se3 167.25(16) . .
Se7 Nd3 Nd4 Se3 -104.46(6) . .
Se1 Nd3 Nd4 Se3 -19.45(6) 3_565 .
Se6 Nd3 Nd4 Se3 44.77(6) 3_565 .
Se9 Nd3 Nd4 Se3 126.51(6) . .
Se5 Nd3 Nd4 Se3 -27.57(10) 3_565 .
Nd2 Nd3 Nd4 Se3 -64.50(5) . .
O1 Nd3 Nd4 Nd2 -10.43(19) . .
O4 Nd3 Nd4 Nd2 -128.25(15) . .
Se7 Nd3 Nd4 Nd2 -39.965(15) . .
Se1 Nd3 Nd4 Nd2 45.043(13) 3_565 .
Se6 Nd3 Nd4 Nd2 109.261(16) 3_565 .
Se9 Nd3 Nd4 Nd2 -168.99(2) . .
Se5 Nd3 Nd4 Nd2 36.93(7) 3_565 .
O1 Nd4 Se1 Nd3 -73.1(2) . 3_565
O5 Nd4 Se1 Nd3 146.8(3) . 3_565
Se8 Nd4 Se1 Nd3 38.6(2) 3_565 3_565
Se9 Nd4 Se1 Nd3 -19.0(2) . 3_565
Se2 Nd4 Se1 Nd3 -153.6(2) . 3_565
Se3 Nd4 Se1 Nd3 120.8(2) . 3_565
Nd2 Nd4 Se1 Nd3 -96.5(2) . 3_565
Nd3 Nd4 Se1 Nd3 -51.3(2) . 3_565
O1 Nd4 Se1 Nd2 23.42(9) . .
O5 Nd4 Se1 Nd2 -116.64(19) . .
Se8 Nd4 Se1 Nd2 135.14(2) 3_565 .
Se9 Nd4 Se1 Nd2 77.54(3) . .
Se2 Nd4 Se1 Nd2 -57.026(16) . .
Se3 Nd4 Se1 Nd2 -142.681(19) . .
Nd3 Nd4 Se1 Nd2 45.279(13) . .
O1 Nd4 Se1 Nd1 125.34(9) . .
O5 Nd4 Se1 Nd1 -14.72(19) . .
Se8 Nd4 Se1 Nd1 -122.94(2) 3_565 .
Se9 Nd4 Se1 Nd1 179.46(3) . .
Se2 Nd4 Se1 Nd1 44.895(17) . .
Se3 Nd4 Se1 Nd1 -40.760(17) . .
Nd2 Nd4 Se1 Nd1 101.921(18) . .
Nd3 Nd4 Se1 Nd1 147.200(14) . .
O1 Nd4 Se1 Nd2 -71.52(9) . 3_565
O5 Nd4 Se1 Nd2 148.41(19) . 3_565
Se8 Nd4 Se1 Nd2 40.197(19) 3_565 3_565
Se9 Nd4 Se1 Nd2 -17.41(3) . 3_565
Se2 Nd4 Se1 Nd2 -151.97(2) . 3_565
Se3 Nd4 Se1 Nd2 122.37(2) . 3_565
Nd2 Nd4 Se1 Nd2 -94.945(18) . 3_565
Nd3 Nd4 Se1 Nd2 -49.666(15) . 3_565
O1 Nd2 Se1 Nd4 -22.71(9) . .
O3 Nd2 Se1 Nd4 107.63(13) . .
Se7 Nd2 Se1 Nd4 -25.41(3) . .
Se8 Nd2 Se1 Nd4 -154.963(19) . .
Se2 Nd2 Se1 Nd4 55.797(16) . .
Se1 Nd2 Se1 Nd4 -95.269(18) 3_565 .
Se6 Nd2 Se1 Nd4 139.87(2) . .
Nd3 Nd2 Se1 Nd4 -46.359(13) . .
O1 Nd2 Se1 Nd3 150.49(9) . 3_565
O3 Nd2 Se1 Nd3 -79.16(13) . 3_565
Se7 Nd2 Se1 Nd3 147.80(3) . 3_565
Se8 Nd2 Se1 Nd3 18.24(3) . 3_565
Se2 Nd2 Se1 Nd3 -131.00(2) . 3_565
Se1 Nd2 Se1 Nd3 77.938(18) 3_565 3_565
Se6 Nd2 Se1 Nd3 -46.920(18) . 3_565
Nd4 Nd2 Se1 Nd3 173.21(2) . 3_565
Nd3 Nd2 Se1 Nd3 126.848(15) . 3_565
O1 Nd2 Se1 Nd1 -113.88(9) . .
O3 Nd2 Se1 Nd1 16.47(13) . .
Se7 Nd2 Se1 Nd1 -116.58(3) . .
Se8 Nd2 Se1 Nd1 113.87(2) . .
Se2 Nd2 Se1 Nd1 -35.370(19) . .
Se1 Nd2 Se1 Nd1 173.56(3) 3_565 .
Se6 Nd2 Se1 Nd1 48.706(18) . .
Nd4 Nd2 Se1 Nd1 -91.166(19) . .
Nd3 Nd2 Se1 Nd1 -137.526(17) . .
O1 Nd2 Se1 Nd2 72.56(9) . 3_565
O3 Nd2 Se1 Nd2 -157.10(13) . 3_565
Se7 Nd2 Se1 Nd2 69.86(3) . 3_565
Se8 Nd2 Se1 Nd2 -59.69(2) . 3_565
Se2 Nd2 Se1 Nd2 151.07(2) . 3_565
Se1 Nd2 Se1 Nd2 0.0 3_565 3_565
Se6 Nd2 Se1 Nd2 -124.86(2) . 3_565
Nd4 Nd2 Se1 Nd2 95.268(19) . 3_565
Nd3 Nd2 Se1 Nd2 48.909(14) . 3_565
O2 Nd1 Se1 Nd4 87.9(2) . .
Se4 Nd1 Se1 Nd4 -75.18(3) . .
Se3 Nd1 Se1 Nd4 43.551(19) . .
Se5 Nd1 Se1 Nd4 141.96(2) . .
Se2 Nd1 Se1 Nd4 -43.803(17) . .
Se6 Nd1 Se1 Nd4 -131.88(2) . .
O2 Nd1 Se1 Nd3 -90.0(2) . 3_565
Se4 Nd1 Se1 Nd3 106.93(3) . 3_565
Se3 Nd1 Se1 Nd3 -134.34(2) . 3_565
Se5 Nd1 Se1 Nd3 -35.93(2) . 3_565
Se2 Nd1 Se1 Nd3 138.31(2) . 3_565
Se6 Nd1 Se1 Nd3 50.234(18) . 3_565
O2 Nd1 Se1 Nd2 166.8(2) . .
Se4 Nd1 Se1 Nd2 3.78(4) . .
Se3 Nd1 Se1 Nd2 122.51(2) . .
Se5 Nd1 Se1 Nd2 -139.08(2) . .
Se2 Nd1 Se1 Nd2 35.157(19) . .
Se6 Nd1 Se1 Nd2 -52.917(19) . .
O2 Nd1 Se1 Nd2 -32.6(2) . 3_565
Se4 Nd1 Se1 Nd2 164.33(6) . 3_565
Se3 Nd1 Se1 Nd2 -76.94(7) . 3_565
Se5 Nd1 Se1 Nd2 21.47(7) . 3_565
Se2 Nd1 Se1 Nd2 -164.29(7) . 3_565
Se6 Nd1 Se1 Nd2 107.63(7) . 3_565
O1 Nd4 Se2 C1 91.2(2) . .
O5 Nd4 Se2 C1 -39.3(2) . .
Se8 Nd4 Se2 C1 -172.7(2) 3_565 .
Se1 Nd4 Se2 C1 170.9(2) . .
Se9 Nd4 Se2 C1 35.6(2) . .
Se3 Nd4 Se2 C1 -116.7(2) . .
Nd2 Nd4 Se2 C1 115.2(2) . .
Nd3 Nd4 Se2 C1 81.8(2) . .
O1 Nd4 Se2 Nd2 -23.96(9) . .
O5 Nd4 Se2 Nd2 -154.44(12) . .
Se8 Nd4 Se2 Nd2 72.12(3) 3_565 .
Se1 Nd4 Se2 Nd2 55.706(16) . .
Se9 Nd4 Se2 Nd2 -79.55(3) . .
Se3 Nd4 Se2 Nd2 128.168(19) . .
Nd3 Nd4 Se2 Nd2 -33.391(15) . .
O1 Nd4 Se2 Nd1 -123.01(10) . .
O5 Nd4 Se2 Nd1 106.52(12) . .
Se8 Nd4 Se2 Nd1 -26.93(3) 3_565 .
Se1 Nd4 Se2 Nd1 -43.341(17) . .
Se9 Nd4 Se2 Nd1 -178.60(3) . .
Se3 Nd4 Se2 Nd1 29.121(18) . .
Nd2 Nd4 Se2 Nd1 -99.047(19) . .
Nd3 Nd4 Se2 Nd1 -132.438(15) . .
O1 Nd2 Se2 C1 -92.3(2) . .
O3 Nd2 Se2 C1 46.4(2) . .
Se7 Nd2 Se2 C1 -30.0(2) . .
Se1 Nd2 Se2 C1 -171.4(2) . .
Se8 Nd2 Se2 C1 89.8(2) . .
Se1 Nd2 Se2 C1 -122.2(2) 3_565 .
Se6 Nd2 Se2 C1 125.8(2) . .
Nd4 Nd2 Se2 C1 -115.6(2) . .
Nd3 Nd2 Se2 C1 -81.6(2) . .
O1 Nd2 Se2 Nd4 23.35(9) . .
O3 Nd2 Se2 Nd4 162.08(10) . .
Se7 Nd2 Se2 Nd4 85.679(19) . .
Se1 Nd2 Se2 Nd4 -55.781(16) . .
Se8 Nd2 Se2 Nd4 -154.53(4) . .
Se1 Nd2 Se2 Nd4 -6.58(3) 3_565 .
Se6 Nd2 Se2 Nd4 -118.511(17) . .
Nd3 Nd2 Se2 Nd4 34.075(15) . .
O1 Nd2 Se2 Nd1 113.03(9) . .
O3 Nd2 Se2 Nd1 -108.24(10) . .
Se7 Nd2 Se2 Nd1 175.363(19) . .
Se1 Nd2 Se2 Nd1 33.903(18) . .
Se8 Nd2 Se2 Nd1 -64.84(4) . .
Se1 Nd2 Se2 Nd1 83.10(3) 3_565 .
Se6 Nd2 Se2 Nd1 -28.827(17) . .
Nd4 Nd2 Se2 Nd1 89.684(18) . .
Nd3 Nd2 Se2 Nd1 123.759(16) . .
O2 Nd1 Se2 C1 34.2(3) . .
Se4 Nd1 Se2 C1 -25.3(3) . .
Se3 Nd1 Se2 C1 103.9(3) . .
Se5 Nd1 Se2 C1 -171.6(3) . .
Se1 Nd1 Se2 C1 178.6(3) . .
Se6 Nd1 Se2 C1 -116.0(3) . .
O2 Nd1 Se2 Nd4 -100.89(15) . .
Se4 Nd1 Se2 Nd4 -160.40(3) . .
Se3 Nd1 Se2 Nd4 -31.240(19) . .
Se5 Nd1 Se2 Nd4 53.25(5) . .
Se1 Nd1 Se2 Nd4 43.482(17) . .
Se6 Nd1 Se2 Nd4 108.856(19) . .
O2 Nd1 Se2 Nd2 -178.34(15) . .
Se4 Nd1 Se2 Nd2 122.15(3) . .
Se3 Nd1 Se2 Nd2 -108.69(2) . .
Se5 Nd1 Se2 Nd2 -24.20(5) . .
Se1 Nd1 Se2 Nd2 -33.969(18) . .
Se6 Nd1 Se2 Nd2 31.406(18) . .
O2 Nd1 Se3 C7 50.5(3) . .
Se4 Nd1 Se3 C7 -23.7(2) . .
Se5 Nd1 Se3 C7 131.1(2) . .
Se1 Nd1 Se3 C7 -153.9(2) . .
Se2 Nd1 Se3 C7 -84.0(2) . .
Se6 Nd1 Se3 C7 -148.1(2) . .
O2 Nd1 Se3 Nd4 163.98(12) . .
Se4 Nd1 Se3 Nd4 89.72(3) . .
Se5 Nd1 Se3 Nd4 -115.46(2) . .
Se1 Nd1 Se3 Nd4 -40.483(16) . .
Se2 Nd1 Se3 Nd4 29.444(17) . .
Se6 Nd1 Se3 Nd4 -34.65(3) . .
O1 Nd4 Se3 C7 122.0(3) . .
O5 Nd4 Se3 C7 -20.0(3) . .
Se8 Nd4 Se3 C7 -143.7(3) 3_565 .
Se1 Nd4 Se3 C7 144.8(3) . .
Se9 Nd4 Se3 C7 -77.8(3) . .
Se2 Nd4 Se3 C7 72.6(3) . .
Nd2 Nd4 Se3 C7 114.4(3) . .
Nd3 Nd4 Se3 C7 171.1(3) . .
O1 Nd4 Se3 Nd1 18.74(15) . .
O5 Nd4 Se3 Nd1 -123.22(11) . .
Se8 Nd4 Se3 Nd1 113.08(2) 3_565 .
Se1 Nd4 Se3 Nd1 41.618(17) . .
Se9 Nd4 Se3 Nd1 178.99(3) . .
Se2 Nd4 Se3 Nd1 -30.604(18) . .
Nd2 Nd4 Se3 Nd1 11.21(2) . .
Nd3 Nd4 Se3 Nd1 67.92(6) . .
O2 Nd1 Se4 C13 42.8(3) . .
Se3 Nd1 Se4 C13 116.5(3) . .
Se5 Nd1 Se4 C13 -25.6(3) . .
Se1 Nd1 Se4 C13 -147.2(3) . .
Se2 Nd1 Se4 C13 -178.0(3) . .
Se6 Nd1 Se4 C13 -98.8(3) . .
O2 Nd1 Se5 C19 -66.6(3) . .
Se4 Nd1 Se5 C19 2.0(3) . .
Se3 Nd1 Se5 C19 -146.8(3) . .
Se1 Nd1 Se5 C19 142.0(3) . .
Se2 Nd1 Se5 C19 132.7(3) . .
Se6 Nd1 Se5 C19 77.6(3) . .
O2 Nd1 Se5 Nd3 -173.87(12) . 3_565
Se4 Nd1 Se5 Nd3 -105.29(3) . 3_565
Se3 Nd1 Se5 Nd3 105.99(2) . 3_565
Se1 Nd1 Se5 Nd3 34.79(2) . 3_565
Se2 Nd1 Se5 Nd3 25.47(5) . 3_565
Se6 Nd1 Se5 Nd3 -29.61(2) . 3_565
O2 Nd1 Se6 C25 -27.5(3) . .
Se4 Nd1 Se6 C25 46.1(2) . .
Se3 Nd1 Se6 C25 -178.1(2) . .
Se5 Nd1 Se6 C25 -91.9(2) . .
Se1 Nd1 Se6 C25 -171.8(2) . .
Se2 Nd1 Se6 C25 116.9(2) . .
O2 Nd1 Se6 Nd3 94.60(18) . 3_565
Se4 Nd1 Se6 Nd3 168.21(2) . 3_565
Se3 Nd1 Se6 Nd3 -55.91(3) . 3_565
Se5 Nd1 Se6 Nd3 30.26(2) . 3_565
Se1 Nd1 Se6 Nd3 -49.666(17) . 3_565
Se2 Nd1 Se6 Nd3 -120.94(2) . 3_565
O2 Nd1 Se6 Nd2 -172.13(18) . .
Se4 Nd1 Se6 Nd2 -98.51(2) . .
Se3 Nd1 Se6 Nd2 37.37(3) . .
Se5 Nd1 Se6 Nd2 123.54(2) . .
Se1 Nd1 Se6 Nd2 43.608(16) . .
Se2 Nd1 Se6 Nd2 -27.665(16) . .
O1 Nd2 Se6 C25 -156.6(4) . .
O3 Nd2 Se6 C25 -23.8(3) . .
Se7 Nd2 Se6 C25 -21.9(3) . .
Se1 Nd2 Se6 C25 -179.0(3) . .
Se8 Nd2 Se6 C25 58.6(3) . .
Se2 Nd2 Se6 C25 -105.0(3) . .
Se1 Nd2 Se6 C25 116.0(3) 3_565 .
Nd4 Nd2 Se6 C25 -148.6(3) . .
Nd3 Nd2 Se6 C25 167.0(3) . .
O1 Nd2 Se6 Nd3 67.62(11) . 3_565
O3 Nd2 Se6 Nd3 -159.53(10) . 3_565
Se7 Nd2 Se6 Nd3 -157.61(4) . 3_565
Se1 Nd2 Se6 Nd3 45.221(17) . 3_565
Se8 Nd2 Se6 Nd3 -77.144(19) . 3_565
Se2 Nd2 Se6 Nd3 119.31(2) . 3_565
Se1 Nd2 Se6 Nd3 -19.78(2) 3_565 3_565
Nd4 Nd2 Se6 Nd3 75.640(17) . 3_565
Nd3 Nd2 Se6 Nd3 31.27(4) . 3_565
O1 Nd2 Se6 Nd1 -23.25(11) . .
O3 Nd2 Se6 Nd1 109.60(10) . .
Se7 Nd2 Se6 Nd1 111.52(5) . .
Se1 Nd2 Se6 Nd1 -45.648(17) . .
Se8 Nd2 Se6 Nd1 -168.012(18) . .
Se2 Nd2 Se6 Nd1 28.438(16) . .
Se1 Nd2 Se6 Nd1 -110.652(19) 3_565 .
Nd4 Nd2 Se6 Nd1 -15.229(16) . .
Nd3 Nd2 Se6 Nd1 -59.60(4) . .
O1 Nd3 Se7 C31 144.7(3) . .
O4 Nd3 Se7 C31 -82.9(3) . .
Se1 Nd3 Se7 C31 68.6(3) 3_565 .
Se6 Nd3 Se7 C31 54.2(3) 3_565 .
Se9 Nd3 Se7 C31 -157.6(3) . .
Se5 Nd3 Se7 C31 -7.3(3) 3_565 .
Nd2 Nd3 Se7 C31 113.4(3) . .
Nd4 Nd3 Se7 C31 159.0(3) . .
O1 Nd3 Se7 Nd2 31.26(10) . .
O4 Nd3 Se7 Nd2 163.67(12) . .
Se1 Nd3 Se7 Nd2 -44.811(17) 3_565 .
Se6 Nd3 Se7 Nd2 -59.25(4) 3_565 .
Se9 Nd3 Se7 Nd2 88.95(2) . .
Se5 Nd3 Se7 Nd2 -120.71(2) 3_565 .
Nd4 Nd3 Se7 Nd2 45.625(15) . .
O1 Nd2 Se7 C31 -150.3(3) . .
O3 Nd2 Se7 C31 67.1(3) . .
Se1 Nd2 Se7 C31 -147.5(2) . .
Se8 Nd2 Se7 C31 -12.9(2) . .
Se2 Nd2 Se7 C31 142.6(2) . .
Se1 Nd2 Se7 C31 -77.2(2) 3_565 .
Se6 Nd2 Se7 C31 65.2(2) . .
Nd4 Nd2 Se7 C31 -166.9(2) . .
Nd3 Nd2 Se7 C31 -119.9(2) . .
O1 Nd2 Se7 Nd3 -30.37(9) . .
O3 Nd2 Se7 Nd3 -172.94(10) . .
Se1 Nd2 Se7 Nd3 -27.56(3) . .
Se8 Nd2 Se7 Nd3 107.031(19) . .
Se2 Nd2 Se7 Nd3 -97.472(19) . .
Se1 Nd2 Se7 Nd3 42.713(17) 3_565 .
Se6 Nd2 Se7 Nd3 -174.84(4) . .
Nd4 Nd2 Se7 Nd3 -46.954(15) . .
O1 Nd2 Se8 C37 167.8(3) . .
O3 Nd2 Se8 C37 27.8(3) . .
Se7 Nd2 Se8 C37 106.4(3) . .
Se1 Nd2 Se8 C37 -102.1(3) . .
Se2 Nd2 Se8 C37 -15.1(3) . .
Se1 Nd2 Se8 C37 -173.3(3) 3_565 .
Se6 Nd2 Se8 C37 -50.0(3) . .
Nd4 Nd2 Se8 C37 -148.1(3) . .
Nd3 Nd2 Se8 C37 156.2(3) . .
O1 Nd2 Se8 Nd4 -60.12(13) . 3_565
O3 Nd2 Se8 Nd4 159.94(10) . 3_565
Se7 Nd2 Se8 Nd4 -121.42(2) . 3_565
Se1 Nd2 Se8 Nd4 30.06(3) . 3_565
Se2 Nd2 Se8 Nd4 117.02(4) . 3_565
Se1 Nd2 Se8 Nd4 -41.144(19) 3_565 3_565
Se6 Nd2 Se8 Nd4 82.14(2) . 3_565
Nd4 Nd2 Se8 Nd4 -15.97(5) . 3_565
Nd3 Nd2 Se8 Nd4 -71.67(2) . 3_565
O1 Nd4 Se9 C43 -81.6(2) . .
O5 Nd4 Se9 C43 53.1(2) . .
Se8 Nd4 Se9 C43 172.9(2) 3_565 .
Se1 Nd4 Se9 C43 -135.3(2) . .
Se2 Nd4 Se9 C43 -26.3(2) . .
Se3 Nd4 Se9 C43 110.4(2) . .
Nd2 Nd4 Se9 C43 -81.7(2) . .
Nd3 Nd4 Se9 C43 -91.7(2) . .
O1 Nd4 Se9 Nd3 10.13(9) . .
O5 Nd4 Se9 Nd3 144.81(11) . .
Se8 Nd4 Se9 Nd3 -95.319(19) 3_565 .
Se1 Nd4 Se9 Nd3 -43.54(3) . .
Se2 Nd4 Se9 Nd3 65.45(3) . .
Se3 Nd4 Se9 Nd3 -157.89(3) . .
Nd2 Nd4 Se9 Nd3 10.055(18) . .
O1 Nd3 Se9 C43 83.1(2) . .
O4 Nd3 Se9 C43 -50.8(2) . .
Se7 Nd3 Se9 C43 29.0(2) . .
Se1 Nd3 Se9 C43 139.9(2) 3_565 .
Se6 Nd3 Se9 C43 -167.1(2) 3_565 .
Se5 Nd3 Se9 C43 -96.8(2) 3_565 .
Nd2 Nd3 Se9 C43 83.3(2) . .
Nd4 Nd3 Se9 C43 93.2(2) . .
O1 Nd3 Se9 Nd4 -10.14(9) . .
O4 Nd3 Se9 Nd4 -143.99(12) . .
Se7 Nd3 Se9 Nd4 -64.19(3) . .
Se1 Nd3 Se9 Nd4 46.64(3) 3_565 .
Se6 Nd3 Se9 Nd4 99.673(19) 3_565 .
Se5 Nd3 Se9 Nd4 170.00(3) 3_565 .
Nd2 Nd3 Se9 Nd4 -9.935(18) . .
O5 Nd4 O1 Nd3 -81.2(2) . .
Se8 Nd4 O1 Nd3 65.05(18) 3_565 .
Se1 Nd4 O1 Nd3 127.66(18) . .
Se9 Nd4 O1 Nd3 -16.85(15) . .
Se2 Nd4 O1 Nd3 -160.10(19) . .
Se3 Nd4 O1 Nd3 149.80(10) . .
Nd2 Nd4 O1 Nd3 163.0(3) . .
O5 Nd4 O1 Nd2 115.8(2) . .
Se8 Nd4 O1 Nd2 -97.96(14) 3_565 .
Se1 Nd4 O1 Nd2 -35.35(12) . .
Se9 Nd4 O1 Nd2 -179.86(16) . .
Se2 Nd4 O1 Nd2 36.89(12) . .
Se3 Nd4 O1 Nd2 -13.2(3) . .
Nd3 Nd4 O1 Nd2 -163.0(3) . .
O4 Nd3 O1 Nd4 79.6(3) . .
Se7 Nd3 O1 Nd4 148.0(2) . .
Se1 Nd3 O1 Nd4 -121.57(18) 3_565 .
Se6 Nd3 O1 Nd4 -65.75(18) 3_565 .
Se9 Nd3 O1 Nd4 16.67(15) . .
Se5 Nd3 O1 Nd4 -163.47(8) 3_565 .
Nd2 Nd3 O1 Nd4 -163.0(3) . .
O4 Nd3 O1 Nd2 -117.5(2) . .
Se7 Nd3 O1 Nd2 -49.04(12) . .
Se1 Nd3 O1 Nd2 41.38(12) 3_565 .
Se6 Nd3 O1 Nd2 97.21(14) 3_565 .
Se9 Nd3 O1 Nd2 179.62(16) . .
Se5 Nd3 O1 Nd2 -0.5(2) 3_565 .
Nd4 Nd3 O1 Nd2 163.0(3) . .
O3 Nd2 O1 Nd4 -94.6(2) . .
Se7 Nd2 O1 Nd4 -146.45(17) . .
Se1 Nd2 O1 Nd4 35.36(12) . .
Se8 Nd2 O1 Nd4 142.13(9) . .
Se2 Nd2 O1 Nd4 -36.44(12) . .
Se1 Nd2 O1 Nd4 124.03(16) 3_565 .
Se6 Nd2 O1 Nd4 15.4(2) . .
Nd3 Nd2 O1 Nd4 164.2(3) . .
O3 Nd2 O1 Nd3 101.15(19) . .
Se7 Nd2 O1 Nd3 49.31(12) . .
Se1 Nd2 O1 Nd3 -128.88(16) . .
Se8 Nd2 O1 Nd3 -22.1(2) . .
Se2 Nd2 O1 Nd3 159.32(16) . .
Se1 Nd2 O1 Nd3 -40.20(12) 3_565 .
Se6 Nd2 O1 Nd3 -148.80(9) . .
Nd4 Nd2 O1 Nd3 -164.2(3) . .
Se4 Nd1 O2 C49 -163.2(8) . .
Se3 Nd1 O2 C49 71.8(8) . .
Se5 Nd1 O2 C49 -23.6(8) . .
Se1 Nd1 O2 C49 29.3(9) . .
Se2 Nd1 O2 C49 141.6(7) . .
Se6 Nd1 O2 C49 -87.8(8) . .
Se4 Nd1 O2 C52 26.1(7) . .
Se3 Nd1 O2 C52 -98.9(8) . .
Se5 Nd1 O2 C52 165.7(8) . .
Se1 Nd1 O2 C52 -141.4(7) . .
Se2 Nd1 O2 C52 -29.1(8) . .
Se6 Nd1 O2 C52 101.5(8) . .
O1 Nd2 O3 C56 89.0(5) . .
Se7 Nd2 O3 C56 136.6(5) . .
Se1 Nd2 O3 C56 -16.0(6) . .
Se8 Nd2 O3 C56 -128.2(5) . .
Se2 Nd2 O3 C56 32.4(5) . .
Se1 Nd2 O3 C56 -158.8(4) 3_565 .
Se6 Nd2 O3 C56 -44.2(5) . .
Nd4 Nd2 O3 C56 49.5(5) . .
Nd3 Nd2 O3 C56 129.6(5) . .
O1 Nd2 O3 C53 -86.2(5) . .
Se7 Nd2 O3 C53 -38.5(5) . .
Se1 Nd2 O3 C53 168.8(4) . .
Se8 Nd2 O3 C53 56.7(5) . .
Se2 Nd2 O3 C53 -142.7(5) . .
Se1 Nd2 O3 C53 26.0(6) 3_565 .
Se6 Nd2 O3 C53 140.7(5) . .
Nd4 Nd2 O3 C53 -125.6(5) . .
Nd3 Nd2 O3 C53 -45.6(5) . .
O1 Nd3 O4 C60 -106.7(6) . .
Se7 Nd3 O4 C60 -166.6(6) . .
Se1 Nd3 O4 C60 118.5(6) 3_565 .
Se6 Nd3 O4 C60 36.8(6) 3_565 .
Se9 Nd3 O4 C60 -44.7(6) . .
Se5 Nd3 O4 C60 108.4(6) 3_565 .
Nd2 Nd3 O4 C60 -148.6(6) . .
Nd4 Nd3 O4 C60 -75.2(6) . .
O1 Nd3 O4 C57 76.9(6) . .
Se7 Nd3 O4 C57 17.0(5) . .
Se1 Nd3 O4 C57 -57.9(6) 3_565 .
Se6 Nd3 O4 C57 -139.6(5) 3_565 .
Se9 Nd3 O4 C57 138.9(6) . .
Se5 Nd3 O4 C57 -68.0(5) 3_565 .
Nd2 Nd3 O4 C57 35.0(6) . .
Nd4 Nd3 O4 C57 108.4(5) . .
O1 Nd4 O5 C64 135.1(5) . .
Se8 Nd4 O5 C64 -7.1(6) 3_565 .
Se1 Nd4 O5 C64 -98.3(6) . .
Se9 Nd4 O5 C64 71.7(5) . .
Se2 Nd4 O5 C64 -152.3(5) . .
Se3 Nd4 O5 C64 -73.3(5) . .
Nd2 Nd4 O5 C64 178.5(5) . .
Nd3 Nd4 O5 C64 102.7(5) . .
O1 Nd4 O5 C61 -34.2(7) . .
Se8 Nd4 O5 C61 -176.4(6) 3_565 .
Se1 Nd4 O5 C61 92.4(7) . .
Se9 Nd4 O5 C61 -97.7(7) . .
Se2 Nd4 O5 C61 38.3(7) . .
Se3 Nd4 O5 C61 117.3(7) . .
Nd2 Nd4 O5 C61 9.2(8) . .
Nd3 Nd4 O5 C61 -66.6(7) . .
Nd4 Se2 C1 C2 -76.0(5) . .
Nd2 Se2 C1 C2 14.3(6) . .
Nd1 Se2 C1 C2 157.3(4) . .
Nd4 Se2 C1 C6 104.4(5) . .
Nd2 Se2 C1 C6 -165.3(5) . .
Nd1 Se2 C1 C6 -22.4(7) . .
C6 C1 C2 C3 0.0(10) . .
Se2 C1 C2 C3 -179.6(5) . .
C1 C2 C3 C4 0.0(11) . .
C2 C3 C4 C5 -0.5(11) . .
C3 C4 C5 C6 0.9(11) . .
C2 C1 C6 C5 0.4(10) . .
Se2 C1 C6 C5 -180.0(5) . .
C4 C5 C6 C1 -0.9(11) . .
Nd1 Se3 C7 C12 49.0(8) . .
Nd4 Se3 C7 C12 -47.2(8) . .
Nd1 Se3 C7 C8 -132.2(6) . .
Nd4 Se3 C7 C8 131.6(6) . .
C12 C7 C8 C9 0.6(13) . .
Se3 C7 C8 C9 -178.3(7) . .
C7 C8 C9 C10 -0.2(15) . .
C8 C9 C10 C11 0.0(17) . .
C9 C10 C11 C12 -0.2(18) . .
C8 C7 C12 C11 -0.8(14) . .
Se3 C7 C12 C11 178.1(8) . .
C10 C11 C12 C7 0.6(16) . .
Nd1 Se4 C13 C18 38.9(7) . .
Nd1 Se4 C13 C14 -140.8(6) . .
C18 C13 C14 C15 -1.5(13) . .
Se4 C13 C14 C15 178.2(7) . .
C13 C14 C15 C16 1.9(15) . .
C14 C15 C16 C17 -1.9(16) . .
C15 C16 C17 C18 1.6(16) . .
C14 C13 C18 C17 1.2(13) . .
Se4 C13 C18 C17 -178.5(7) . .
C16 C17 C18 C13 -1.2(14) . .
Nd1 Se5 C19 C24 -50.8(8) . .
Nd3 Se5 C19 C24 45.8(8) 3_565 .
Nd1 Se5 C19 C20 129.6(6) . .
Nd3 Se5 C19 C20 -133.9(7) 3_565 .
C24 C19 C20 C21 -2.5(14) . .
Se5 C19 C20 C21 177.2(8) . .
C19 C20 C21 C22 2.5(17) . .
C20 C21 C22 C23 0(2) . .
C21 C22 C23 C24 -2(2) . .
C20 C19 C24 C23 0.4(15) . .
Se5 C19 C24 C23 -179.3(8) . .
C22 C23 C24 C19 1.7(18) . .
Nd3 Se6 C25 C26 -154.8(6) 3_565 .
Nd1 Se6 C25 C26 -48.0(7) . .
Nd2 Se6 C25 C26 77.2(7) . .
Nd3 Se6 C25 C30 21.3(9) 3_565 .
Nd1 Se6 C25 C30 128.1(7) . .
Nd2 Se6 C25 C30 -106.6(7) . .
C30 C25 C26 C27 3.5(13) . .
Se6 C25 C26 C27 179.7(7) . .
C25 C26 C27 C28 -2.0(16) . .
C26 C27 C28 C29 0(2) . .
C27 C28 C29 C30 1(2) . .
C26 C25 C30 C29 -3.1(15) . .
Se6 C25 C30 C29 -179.4(9) . .
C28 C29 C30 C25 1.1(19) . .
Nd3 Se7 C31 C32 -40.6(8) . .
Nd2 Se7 C31 C32 52.1(7) . .
Nd3 Se7 C31 C36 140.6(6) . .
Nd2 Se7 C31 C36 -126.7(6) . .
C36 C31 C32 C33 1.1(14) . .
Se7 C31 C32 C33 -177.7(7) . .
C31 C32 C33 C34 -1.1(16) . .
C32 C33 C34 C35 -0.4(19) . .
C33 C34 C35 C36 2(2) . .
C32 C31 C36 C35 0.4(14) . .
Se7 C31 C36 C35 179.2(8) . .
C34 C35 C36 C31 -1.9(17) . .
Nd4 Se8 C37 C42 -86.9(8) 3_565 .
Nd2 Se8 C37 C42 39.4(9) . .
Nd4 Se8 C37 C38 94.4(9) 3_565 .
Nd2 Se8 C37 C38 -139.3(8) . .
C42 C37 C38 C39 2.8(18) . .
Se8 C37 C38 C39 -178.4(11) . .
C37 C38 C39 C40 2(3) . .
C38 C39 C40 C41 -7(3) . .
C39 C40 C41 C42 6(2) . .
C38 C37 C42 C41 -3.4(17) . .
Se8 C37 C42 C41 177.9(9) . .
C40 C41 C42 C37 -1(2) . .
Nd4 Se9 C43 C48 45.8(6) . .
Nd3 Se9 C43 C48 -34.1(6) . .
Nd4 Se9 C43 C44 -135.5(6) . .
Nd3 Se9 C43 C44 144.7(6) . .
C48 C43 C44 C45 1.2(12) . .
Se9 C43 C44 C45 -177.6(6) . .
C43 C44 C45 C46 -0.3(14) . .
C44 C45 C46 C47 0.0(14) . .
C45 C46 C47 C48 -0.5(13) . .
C44 C43 C48 C47 -1.8(11) . .
Se9 C43 C48 C47 177.0(6) . .
C46 C47 C48 C43 1.5(12) . .
C52 O2 C49 C50 6.9(13) . .
Nd1 O2 C49 C50 -165.7(8) . .
O2 C49 C50 C51 6.5(17) . .
C49 C50 C51 C52 -17.7(18) . .
C50 C51 C52 O2 22.5(16) . .
C49 O2 C52 C51 -18.3(13) . .
Nd1 O2 C52 C51 153.8(8) . .
C56 O3 C53 C54 33.9(7) . .
Nd2 O3 C53 C54 -149.9(4) . .
O3 C53 C54 C55 -15.1(8) . .
C53 C54 C55 C56 -8.7(9) . .
C53 O3 C56 C55 -40.3(7) . .
Nd2 O3 C56 C55 143.8(5) . .
C54 C55 C56 O3 29.7(8) . .
C60 O4 C57 C58 0.3(10) . .
Nd3 O4 C57 C58 177.3(7) . .
O4 C57 C58 C59 -4.7(15) . .
C57 C58 C59 C60 7.4(18) . .
C57 O4 C60 C59 3.8(11) . .
Nd3 O4 C60 C59 -173.0(7) . .
C58 C59 C60 O4 -7.1(16) . .
C64 O5 C61 C62 3.5(10) . .
Nd4 O5 C61 C62 173.3(6) . .
O5 C61 C62 C63 -5.7(13) . .
C61 C62 C63 C64 6.4(16) . .
C62 C63 C64 O5 -4.2(15) . .
C61 O5 C64 C63 0.2(11) . .
Nd4 O5 C64 C63 -171.9(8) . .
C604 O6 C601 C602 -14(2) . .
O6 C601 C602 C603 32(2) . .
C601 C602 C603 C604 -35(2) . .
C602 C603 C604 O6 26(2) . .
C601 O6 C604 C603 -7(2) . .
C704 O7 C701 C702 12(3) . .
O7 C701 C702 C703 -39(3) . .
C701 C702 C703 C704 52(3) . .
C702 C703 C704 O7 -45(3) . .
C701 O7 C704 C703 20(3) . .
C804 O8 C801 C802 -31(3) . .
O8 C801 C802 C803 12(4) . .
C801 C802 C803 C804 13(5) . .
C802 C803 C804 O8 -30(4) . .
C801 O8 C804 C803 41(4) . .
